data_7704760
loop_
_publ_author_name
'Kaniewska, Kinga'
'Ponikiewski, \/Lukasz'
'Szynkiewicz, Natalia'
'Cie\'slik, Bart\/lomiej'
'Pikies, Jerzy'
'Krzystek, J.'
'Dragulescu-Andrasi, Alina'
'Stoian, Sebastian A.'
'Grubba, Rafa\/l'

_publ_section_title
;
 Homoleptic mono-, di-, and tetra-iron complexes featuring phosphido
 ligands: a synthetic, structural, and spectroscopic study.
;
_journal_issue 29
_journal_name_full 'Dalton transactions (Cambridge, England : 2003)'
_journal_page_first 10091
_journal_page_last 10103
_journal_paper_doi 10.1039/d0dt01503b
_journal_volume 49
_journal_year 2020
_chemical_formula_moiety '2(C50 H70 Fe2 P5), 2(C12 H30 Li O6), 0.5(C4 H10 O2)'
_chemical_formula_sum 'C126 H205 Fe4 Li2 O13 P10'
_chemical_formula_weight 2474.87
_chemical_properties_physical Air-sensitive,Moisture-sensitive,Oxygen-sensitive
_space_group_IT_number 2
_space_group_name_Hall '-P 1'
_space_group_name_H-M_alt 'P -1'
_symmetry_cell_setting triclinic
_symmetry_Int_Tables_number 2
_symmetry_space_group_name_Hall '-P 1'
_symmetry_space_group_name_H-M 'P -1'
_atom_sites_solution_hydrogens geom
_audit_conform_dict_location ftp://ftp.iucr.org/pub/cif_core.dic
_audit_conform_dict_name cif_core.dic
_audit_conform_dict_version 2.4.3
_audit_creation_date 2018-10-22T23:15:05-00:00
_audit_creation_method 'WinGX routine CIF_UPDATE'
_audit_update_record
;
2020-06-02 deposited with the CCDC.	2020-07-02 downloaded from the CCDC.
;
_cell_angle_alpha 86.698(2)
_cell_angle_beta 89.512(2)
_cell_angle_gamma 83.754(2)
_cell_formula_units_Z 2
_cell_length_a 11.8564(3)
_cell_length_b 22.9887(6)
_cell_length_c 25.0177(7)
_cell_measurement_reflns_used 50211
_cell_measurement_temperature 120(2)
_cell_measurement_theta_max 27.19
_cell_measurement_theta_min 2.38
_cell_measurement_wavelength 0.71073
_cell_volume 6767.2(3)
_computing_cell_refinement
;
X-Area Recipe 1.33.0.0 (STOE, 2015)
;
_computing_data_collection
;
X-Area WinXpose 2.0.22.0 (STOE, 2016)
;
_computing_data_reduction
;
X-Area Integrate 1.72.0.0 (STOE, 2018)
X-Area X-Red32 1.63.4.0 (STOE, 2017) 
;
_computing_molecular_graphics 'Ortep for Windows (Farrugia, 2012)'
_computing_publication_material 'WinGX publication routines (Farrugia, 2012)'
_computing_structure_refinement 'SHELXL-2018/1 (Sheldrick, 2018)'
_computing_structure_solution 'SHELXT 2014/5 (Sheldrick, 2014)'
_diffrn_ambient_temperature 120(2)
_diffrn_detector 'image plate (34 cm diameter)'
_diffrn_detector_area_resol_mean 6.67
_diffrn_detector_type 'STOE Imaging Plate'
_diffrn_measured_fraction_theta_full 0.981
_diffrn_measured_fraction_theta_max 0.965
_diffrn_measurement_details ' 273 frames, detector distance = 120 mm'
_diffrn_measurement_device '2-circle diffractometer'
_diffrn_measurement_device_type 'STOE IPDS 2T'
_diffrn_measurement_method 'rotation method, \w scans'
_diffrn_radiation_collimation '0.6 mm diameter'
_diffrn_radiation_monochromator 'parabolic x-ray mirror'
_diffrn_radiation_polarisn_norm 270
_diffrn_radiation_probe x-ray
_diffrn_radiation_type MoK\a
_diffrn_radiation_wavelength 0.71073
_diffrn_reflns_av_R_equivalents 0.0441
_diffrn_reflns_av_unetI/netI 0.0587
_diffrn_reflns_Laue_measured_fraction_full 0.981
_diffrn_reflns_Laue_measured_fraction_max 0.965
_diffrn_reflns_limit_h_max 13
_diffrn_reflns_limit_h_min -15
_diffrn_reflns_limit_k_max 28
_diffrn_reflns_limit_k_min -29
_diffrn_reflns_limit_l_max 31
_diffrn_reflns_limit_l_min -31
_diffrn_reflns_number 52159
_diffrn_reflns_point_group_measured_fraction_full 0.981
_diffrn_reflns_point_group_measured_fraction_max 0.965
_diffrn_reflns_theta_full 25.242
_diffrn_reflns_theta_max 26.89
_diffrn_reflns_theta_min 2.379
_diffrn_source 'GeniX Mo, 0.05 x 0.05 mm2 microfocus'
_diffrn_source_current 1.000
_diffrn_source_power 0.050
_diffrn_source_voltage 50
_exptl_absorpt_coefficient_mu 0.593
_exptl_absorpt_correction_T_max 0.9598
_exptl_absorpt_correction_T_min 0.8876
_exptl_absorpt_correction_type integration
_exptl_absorpt_process_details
;
STOE X-Red32, absorption correction by Gaussian integration, analogous to
P. Coppens, "The Evaluation of Absorption and Extinction in Single-Crystal
Structure Analysis", published in
F. R. Ahmed (Editor), "Crystallographic Computing",
Munksgaard, Copenhagen (1970), 255 - 270
;
_exptl_crystal_colour black
_exptl_crystal_density_diffrn 1.215
_exptl_crystal_density_method 'not measured'
_exptl_crystal_description block
_exptl_crystal_F_000 2650
_exptl_crystal_size_max 0.22
_exptl_crystal_size_mid 0.21
_exptl_crystal_size_min 0.19
_refine_diff_density_max 1.213
_refine_diff_density_min -0.673
_refine_diff_density_rms 0.091
_refine_ls_extinction_method none
_refine_ls_goodness_of_fit_ref 1.028
_refine_ls_hydrogen_treatment constr
_refine_ls_matrix_type full
_refine_ls_number_constraints 0
_refine_ls_number_parameters 1420
_refine_ls_number_reflns 28177
_refine_ls_number_restraints 9
_refine_ls_restrained_S_all 1.028
_refine_ls_R_factor_all 0.0866
_refine_ls_R_factor_gt 0.0521
_refine_ls_shift/su_max 0.001
_refine_ls_shift/su_mean 0
_refine_ls_structure_factor_coef Fsqd
_refine_ls_weighting_details 'w=1/[\s^2^(Fo^2^)+(0.0739P)^2^+6.5849P] where P=(Fo^2^+2Fc^2^)/3'
_refine_ls_weighting_scheme calc
_refine_ls_wR_factor_gt 0.1273
_refine_ls_wR_factor_ref 0.1509
_reflns_Friedel_coverage 0
_reflns_number_gt 19444
_reflns_number_total 28177
_reflns_threshold_expression 'I > 2\s(I)'
_cod_data_source_file d0dt01503b2.cif
_cod_data_source_block kk18ipds
_cod_depositor_comments 'Adding full bibliography for 7704757--7704761.cif.'
_cod_database_code 7704760

loop_
_symmetry_equiv_pos_as_xyz
'x, y, z'
'-x, -y, -z'

loop_
_atom_site_label
_atom_site_type_symbol
_atom_site_fract_x
_atom_site_fract_y
_atom_site_fract_z
_atom_site_U_iso_or_equiv
_atom_site_adp_type
_atom_site_occupancy
_atom_site_site_symmetry_order
_atom_site_calc_flag
_atom_site_refinement_flags_posn
_atom_site_refinement_flags_adp
_atom_site_refinement_flags_occupancy
_atom_site_disorder_assembly
_atom_site_disorder_group
C1 C 0.2450(4) 0.8970(2) 0.77119(16) 0.0469(11) Uani 1 1 d . . . . .
C2 C 0.1571(6) 0.9468(3) 0.7525(3) 0.097(3) Uani 1 1 d . . . . .
H2A H 0.128449 0.968434 0.783267 0.145 Uiso 1 1 calc R U . . .
H2B H 0.192004 0.973288 0.726755 0.145 Uiso 1 1 calc R U . . .
H2C H 0.094208 0.930816 0.735235 0.145 Uiso 1 1 calc R U . . .
C3 C 0.2922(7) 0.8621(4) 0.7253(3) 0.119(4) Uani 1 1 d . . . . .
H3A H 0.329678 0.887635 0.699746 0.178 Uiso 1 1 calc R U . . .
H3B H 0.347303 0.829928 0.739001 0.178 Uiso 1 1 calc R U . . .
H3C H 0.230269 0.846026 0.707389 0.178 Uiso 1 1 calc R U . . .
C4 C 0.1877(5) 0.8570(3) 0.81008(19) 0.0636(15) Uani 1 1 d . . . . .
H4A H 0.156666 0.879238 0.840125 0.095 Uiso 1 1 calc R U . . .
H4B H 0.126134 0.840963 0.791882 0.095 Uiso 1 1 calc R U . . .
H4C H 0.243167 0.824865 0.823493 0.095 Uiso 1 1 calc R U . . .
C5 C 0.3133(3) 0.95732(16) 0.86436(14) 0.0306(7) Uani 1 1 d . . . . .
C6 C 0.3447(3) 0.93347(17) 0.91512(15) 0.0337(8) Uani 1 1 d . . . . .
H6 H 0.392149 0.897368 0.918195 0.04 Uiso 1 1 calc R U . . .
C7 C 0.3094(3) 0.96040(19) 0.96107(15) 0.0397(9) Uani 1 1 d . . . . .
H7 H 0.334996 0.943603 0.994996 0.048 Uiso 1 1 calc R U . . .
C8 C 0.2374(4) 1.0114(2) 0.95799(17) 0.0459(10) Uani 1 1 d . . . . .
H8 H 0.212164 1.029814 0.989628 0.055 Uiso 1 1 calc R U . . .
C9 C 0.2024(4) 1.0355(2) 0.9086(2) 0.0502(11) Uani 1 1 d . . . . .
H9 H 0.150973 1.070276 0.906208 0.06 Uiso 1 1 calc R U . . .
C10 C 0.2412(3) 1.00966(19) 0.86226(17) 0.0415(9) Uani 1 1 d . . . . .
H10 H 0.218389 1.027862 0.828448 0.05 Uiso 1 1 calc R U . . .
C11 C 0.5572(9) 0.9449(3) 0.6128(3) 0.0291(16) Uani 0.672(12) 1 d . . P A .
C12 C 0.4671(9) 0.9899(3) 0.5886(3) 0.067(3) Uani 0.672(12) 1 d . . P A 1
H12A H 0.398047 0.990347 0.61045 0.101 Uiso 0.672(12) 1 calc R U P A 1
H12B H 0.494394 1.028697 0.587516 0.101 Uiso 0.672(12) 1 calc R U P A 1
H12C H 0.450453 0.979886 0.552185 0.101 Uiso 0.672(12) 1 calc R U P A 1
C13 C 0.6620(8) 0.9450(3) 0.5789(2) 0.050(2) Uani 0.672(12) 1 d . . P A 1
H13A H 0.721331 0.915905 0.59412 0.075 Uiso 0.672(12) 1 calc R U P A 1
H13B H 0.644582 0.935126 0.542449 0.075 Uiso 0.672(12) 1 calc R U P A 1
H13C H 0.688523 0.983937 0.577779 0.075 Uiso 0.672(12) 1 calc R U P A 1
C14 C 0.5114(10) 0.8832(4) 0.6147(4) 0.041(2) Uani 0.672(12) 1 d . . P A 1
H14A H 0.443081 0.884077 0.637052 0.061 Uiso 0.672(12) 1 calc R U P A 1
H14B H 0.493021 0.87364 0.578332 0.061 Uiso 0.672(12) 1 calc R U P A 1
H14C H 0.569669 0.853448 0.629839 0.061 Uiso 0.672(12) 1 calc R U P A 1
C11A C 0.5204(11) 0.9398(7) 0.6183(6) 0.020(4) Uiso 0.328(12) 1 d . . P A 2
C12A C 0.4007(11) 0.9641(6) 0.6062(5) 0.041(3) Uiso 0.328(12) 1 d . . P A 2
H22D H 0.391038 1.006098 0.61203 0.062 Uiso 0.328(12) 1 calc R U P A 2
H22E H 0.383436 0.957955 0.56885 0.062 Uiso 0.328(12) 1 calc R U P A 2
H22F H 0.349176 0.943995 0.629887 0.062 Uiso 0.328(12) 1 calc R U P A 2
C13A C 0.5960(15) 0.9678(8) 0.5747(6) 0.050(4) Uiso 0.328(12) 1 d . . P A 2
H13D H 0.600391 1.009278 0.580775 0.075 Uiso 0.328(12) 1 calc R U P A 2
H13E H 0.672326 0.948634 0.568002 0.075 Uiso 0.328(12) 1 calc R U P A 2
H13F H 0.54771 0.964706 0.543657 0.075 Uiso 0.328(12) 1 calc R U P A 2
C14A C 0.5433(18) 0.8774(10) 0.6108(10) 0.038(6) Uiso 0.328(12) 1 d . . P A 2
H14D H 0.622847 0.864293 0.619284 0.058 Uiso 0.328(12) 1 calc R U P A 2
H14E H 0.494031 0.855866 0.634501 0.058 Uiso 0.328(12) 1 calc R U P A 2
H14F H 0.528291 0.869825 0.573464 0.058 Uiso 0.328(12) 1 calc R U P A 2
C15 C 0.6835(3) 0.89988(16) 0.70348(14) 0.0310(7) Uani 1 1 d . . . . .
C16 C 0.7969(4) 0.89737(18) 0.68725(16) 0.0417(9) Uani 1 1 d . . . . .
H16 H 0.822239 0.929004 0.665977 0.05 Uiso 1 1 calc R U . . .
C17 C 0.8727(4) 0.8489(2) 0.70205(18) 0.0464(10) Uani 1 1 d . . . . .
H17 H 0.949668 0.847952 0.690957 0.056 Uiso 1 1 calc R U . . .
C18 C 0.8384(4) 0.80228(19) 0.73246(16) 0.0445(10) Uani 1 1 d . . . . .
H18 H 0.890818 0.76907 0.741798 0.053 Uiso 1 1 calc R U . . .
C19 C 0.7281(4) 0.80422(18) 0.74912(17) 0.0427(9) Uani 1 1 d . . . . .
H19 H 0.704038 0.772525 0.770755 0.051 Uiso 1 1 calc R U . . .
C20 C 0.6508(3) 0.85238(16) 0.73456(14) 0.0337(8) Uani 1 1 d . . . . .
H20 H 0.574122 0.852825 0.746061 0.04 Uiso 1 1 calc R U . . .
C21 C 0.7179(3) 0.97248(15) 0.85023(13) 0.0277(7) Uani 1 1 d . . . . .
C22 C 0.8017(4) 0.93998(19) 0.81381(16) 0.0447(10) Uani 1 1 d . . . . .
H22A H 0.839614 0.9682 0.791181 0.067 Uiso 1 1 calc R U . . .
H22B H 0.858342 0.914981 0.835438 0.067 Uiso 1 1 calc R U . . .
H22C H 0.761541 0.915628 0.791152 0.067 Uiso 1 1 calc R U . . .
C23 C 0.6573(4) 0.9307(2) 0.8860(2) 0.0547(12) Uani 1 1 d . . . . .
H23A H 0.603587 0.95307 0.909076 0.082 Uiso 1 1 calc R U . . .
H23B H 0.615987 0.906284 0.863858 0.082 Uiso 1 1 calc R U . . .
H23C H 0.712788 0.905638 0.908144 0.082 Uiso 1 1 calc R U . . .
C24 C 0.7881(4) 1.00879(18) 0.88492(15) 0.0404(9) Uani 1 1 d . . . . .
H24A H 0.737434 1.030919 0.909478 0.061 Uiso 1 1 calc R U . . .
H24B H 0.844265 0.9824 0.90557 0.061 Uiso 1 1 calc R U . . .
H24C H 0.827051 1.036062 0.861701 0.061 Uiso 1 1 calc R U . . .
C25 C 0.5739(3) 1.07824(15) 0.85955(13) 0.0253(7) Uani 1 1 d . . . . .
C26 C 0.4976(3) 1.06808(16) 0.90112(13) 0.0290(7) Uani 1 1 d . . . . .
H26 H 0.459342 1.033825 0.902099 0.035 Uiso 1 1 calc R U . . .
C27 C 0.4773(3) 1.10763(18) 0.94105(15) 0.0358(8) Uani 1 1 d . . . . .
H27 H 0.424897 1.100443 0.968974 0.043 Uiso 1 1 calc R U . . .
C28 C 0.5330(3) 1.15717(18) 0.94007(15) 0.0370(9) Uani 1 1 d . . . . .
H28 H 0.520519 1.183619 0.967865 0.044 Uiso 1 1 calc R U . . .
C29 C 0.6065(3) 1.16848(16) 0.89909(15) 0.0333(8) Uani 1 1 d . . . . .
H29 H 0.643466 1.203184 0.898145 0.04 Uiso 1 1 calc R U . . .
C30 C 0.6272(3) 1.12915(16) 0.85881(14) 0.0297(7) Uani 1 1 d . . . . .
H30 H 0.678268 1.137287 0.83058 0.036 Uiso 1 1 calc R U . . .
C31 C 0.3396(3) 1.16200(16) 0.74469(14) 0.0298(7) Uani 1 1 d . . . . .
C32 C 0.3756(5) 1.1660(2) 0.80180(17) 0.0599(15) Uani 1 1 d . . . . .
H32A H 0.458612 1.162689 0.803645 0.09 Uiso 1 1 calc R U . . .
H32B H 0.343992 1.203748 0.81484 0.09 Uiso 1 1 calc R U . . .
H32C H 0.347691 1.134103 0.824096 0.09 Uiso 1 1 calc R U . . .
C33 C 0.3809(5) 1.2138(2) 0.7118(2) 0.0590(13) Uani 1 1 d . . . . .
H33A H 0.358475 1.21224 0.674298 0.089 Uiso 1 1 calc R U . . .
H33B H 0.346852 1.25056 0.725868 0.089 Uiso 1 1 calc R U . . .
H33C H 0.463697 1.21164 0.714042 0.089 Uiso 1 1 calc R U . . .
C34 C 0.2115(4) 1.1671(2) 0.7424(2) 0.0640(15) Uani 1 1 d . . . . .
H34A H 0.187268 1.164595 0.705347 0.096 Uiso 1 1 calc R U . . .
H34B H 0.183918 1.135261 0.764844 0.096 Uiso 1 1 calc R U . . .
H34C H 0.180219 1.204905 0.755588 0.096 Uiso 1 1 calc R U . . .
C35 C 0.3346(3) 1.09767(16) 0.65187(14) 0.0311(7) Uani 1 1 d . . . . .
C36 C 0.3821(3) 1.12613(19) 0.60804(14) 0.0383(9) Uani 1 1 d . . . . .
H36 H 0.451622 1.142363 0.612274 0.046 Uiso 1 1 calc R U . . .
C37 C 0.3300(4) 1.1313(2) 0.55821(15) 0.0506(11) Uani 1 1 d . . . . .
H37 H 0.364943 1.149902 0.528528 0.061 Uiso 1 1 calc R U . . .
C38 C 0.2275(4) 1.1094(2) 0.55191(16) 0.0471(11) Uani 1 1 d . . . . .
H38 H 0.1914 1.113158 0.517942 0.057 Uiso 1 1 calc R U . . .
C39 C 0.1778(3) 1.0821(2) 0.59467(16) 0.0431(10) Uani 1 1 d . . . . .
H39 H 0.106925 1.067275 0.59039 0.052 Uiso 1 1 calc R U . . .
C40 C 0.2308(3) 1.07620(19) 0.64432(16) 0.0400(9) Uani 1 1 d . . . . .
H40 H 0.195641 1.057132 0.673661 0.048 Uiso 1 1 calc R U . . .
C41 C 0.8600(3) 1.11284(16) 0.70104(14) 0.0295(7) Uani 1 1 d . . . . .
C42 C 0.8969(4) 1.0525(2) 0.6808(2) 0.0492(11) Uani 1 1 d . . . . .
H42A H 0.856949 1.023151 0.700949 0.074 Uiso 1 1 calc R U . . .
H42B H 0.878594 1.052432 0.642696 0.074 Uiso 1 1 calc R U . . .
H42C H 0.97888 1.043169 0.685777 0.074 Uiso 1 1 calc R U . . .
C43 C 0.8920(3) 1.1120(2) 0.76002(15) 0.0437(10) Uani 1 1 d . . . . .
H43A H 0.868907 1.150517 0.773837 0.066 Uiso 1 1 calc R U . . .
H43B H 0.853447 1.082174 0.780301 0.066 Uiso 1 1 calc R U . . .
H43C H 0.974313 1.102693 0.763801 0.066 Uiso 1 1 calc R U . . .
C44 C 0.9219(3) 1.15860(18) 0.66981(16) 0.0370(8) Uani 1 1 d . . . . .
H44A H 0.898011 1.197414 0.682892 0.056 Uiso 1 1 calc R U . . .
H44B H 1.003907 1.149286 0.67477 0.056 Uiso 1 1 calc R U . . .
H44C H 0.90362 1.158549 0.631689 0.056 Uiso 1 1 calc R U . . .
C45 C 0.6755(3) 1.15205(17) 0.62622(14) 0.0316(8) Uani 1 1 d . . . . .
C46 C 0.6340(4) 1.20887(19) 0.60833(17) 0.0457(10) Uani 1 1 d . . . . .
H46 H 0.626641 1.238956 0.633007 0.055 Uiso 1 1 calc R U . . .
C47 C 0.6033(5) 1.2225(2) 0.55517(19) 0.0602(14) Uani 1 1 d . . . . .
H47 H 0.573511 1.261319 0.544086 0.072 Uiso 1 1 calc R U . . .
C48 C 0.6159(4) 1.1801(2) 0.51901(17) 0.0551(13) Uani 1 1 d . . . . .
H48 H 0.594501 1.189378 0.482754 0.066 Uiso 1 1 calc R U . . .
C49 C 0.6594(4) 1.1242(2) 0.53488(17) 0.0501(11) Uani 1 1 d . . . . .
H49 H 0.669238 1.094922 0.509478 0.06 Uiso 1 1 calc R U . . .
C50 C 0.6890(4) 1.11037(19) 0.58784(15) 0.0408(9) Uani 1 1 d . . . . .
H50 H 0.719222 1.071435 0.59824 0.049 Uiso 1 1 calc R U . . .
C51 C 0.1775(3) 0.44417(18) 0.69818(16) 0.0374(9) Uani 1 1 d . . . . .
C52 C 0.2227(4) 0.3821(2) 0.71804(19) 0.0528(11) Uani 1 1 d . . . . .
H52A H 0.268844 0.363164 0.689907 0.079 Uiso 1 1 calc R U . . .
H52B H 0.269402 0.383675 0.749948 0.079 Uiso 1 1 calc R U . . .
H52C H 0.158933 0.359515 0.72701 0.079 Uiso 1 1 calc R U . . .
C53 C 0.1055(4) 0.4742(3) 0.7415(2) 0.0654(15) Uani 1 1 d . . . . .
H53A H 0.076896 0.514037 0.728401 0.098 Uiso 1 1 calc R U . . .
H53B H 0.04141 0.451894 0.750573 0.098 Uiso 1 1 calc R U . . .
H53C H 0.151879 0.476054 0.773511 0.098 Uiso 1 1 calc R U . . .
C54 C 0.1027(4) 0.4408(2) 0.6488(2) 0.0587(13) Uani 1 1 d . . . . .
H54A H 0.148018 0.421546 0.620595 0.088 Uiso 1 1 calc R U . . .
H54B H 0.039378 0.418209 0.658595 0.088 Uiso 1 1 calc R U . . .
H54C H 0.073037 0.480478 0.635758 0.088 Uiso 1 1 calc R U . . .
C55 C 0.3702(3) 0.45179(17) 0.62815(13) 0.0320(8) Uani 1 1 d . . . . .
C56 C 0.3626(4) 0.4722(2) 0.57485(15) 0.0476(11) Uani 1 1 d . . . . .
H56 H 0.313777 0.506713 0.565237 0.057 Uiso 1 1 calc R U . . .
C57 C 0.4256(5) 0.4429(3) 0.53499(17) 0.0679(17) Uani 1 1 d . . . . .
H57 H 0.421688 0.458661 0.49902 0.081 Uiso 1 1 calc R U . . .
C58 C 0.4912(5) 0.3929(3) 0.5472(2) 0.0698(16) Uani 1 1 d . . . . .
H58 H 0.528263 0.371253 0.519596 0.084 Uiso 1 1 calc R U . . .
C59 C 0.5047(5) 0.3731(3) 0.5993(2) 0.0661(14) Uani 1 1 d . . . . .
H59 H 0.555843 0.339265 0.608164 0.079 Uiso 1 1 calc R U . . .
C60 C 0.4445(4) 0.4019(2) 0.63959(16) 0.0463(10) Uani 1 1 d . . . . .
H60 H 0.454392 0.387093 0.675686 0.056 Uiso 1 1 calc R U . . .
C61 C 0.4896(3) 0.37928(16) 0.86271(15) 0.0348(8) Uani 1 1 d . . . . .
C62 C 0.5620(12) 0.3793(10) 0.9083(5) 0.088(6) Uani 0.65(2) 1 d . . P B 1
H62A H 0.640994 0.368757 0.897688 0.132 Uiso 0.65(2) 1 calc R U P B 1
H62B H 0.554253 0.418477 0.922399 0.132 Uiso 0.65(2) 1 calc R U P B 1
H62C H 0.540289 0.350768 0.936075 0.132 Uiso 0.65(2) 1 calc R U P B 1
C63 C 0.3687(13) 0.3954(6) 0.8784(6) 0.036(3) Uani 0.65(2) 1 d . . P B 1
H63A H 0.319828 0.395219 0.847012 0.054 Uiso 0.65(2) 1 calc R U P B 1
H63B H 0.346492 0.366837 0.906076 0.054 Uiso 0.65(2) 1 calc R U P B 1
H63C H 0.360456 0.434547 0.8924 0.054 Uiso 0.65(2) 1 calc R U P B 1
C64 C 0.4907(13) 0.3152(3) 0.8429(6) 0.067(4) Uani 0.65(2) 1 d . . P B 1
H64A H 0.440917 0.315873 0.811803 0.1 Uiso 0.65(2) 1 calc R U P B 1
H64B H 0.568238 0.300371 0.832971 0.1 Uiso 0.65(2) 1 calc R U P B 1
H64C H 0.463728 0.28949 0.87181 0.1 Uiso 0.65(2) 1 calc R U P B 1
C62A C 0.5542(18) 0.4021(7) 0.9146(8) 0.032(4) Uiso 0.35(2) 1 d . . P B 2
H62D H 0.529704 0.443721 0.918469 0.048 Uiso 0.35(2) 1 calc R U P B 2
H62E H 0.534761 0.379442 0.947141 0.048 Uiso 0.35(2) 1 calc R U P B 2
H62F H 0.636494 0.39655 0.908987 0.048 Uiso 0.35(2) 1 calc R U P B 2
C63A C 0.359(2) 0.3896(13) 0.8688(10) 0.026(5) Uiso 0.35(2) 1 d . . P B 2
H63D H 0.334797 0.4318 0.868791 0.039 Uiso 0.35(2) 1 calc R U P B 2
H63E H 0.32265 0.373095 0.838914 0.039 Uiso 0.35(2) 1 calc R U P B 2
H63F H 0.335933 0.370509 0.902636 0.039 Uiso 0.35(2) 1 calc R U P B 2
C64A C 0.5335(14) 0.3186(7) 0.8623(6) 0.038(4) Uiso 0.35(2) 1 d . . P B 2
H64D H 0.616173 0.315389 0.858331 0.056 Uiso 0.35(2) 1 calc R U P B 2
H64E H 0.513723 0.298214 0.895992 0.056 Uiso 0.35(2) 1 calc R U P B 2
H64F H 0.500439 0.300799 0.832269 0.056 Uiso 0.35(2) 1 calc R U P B 2
C65 C 0.6635(3) 0.38277(15) 0.78431(13) 0.0273(7) Uani 1 1 d . . . . .
C66 C 0.6615(3) 0.33858(16) 0.74858(14) 0.0323(8) Uani 1 1 d . . . . .
H66 H 0.59083 0.330396 0.734813 0.039 Uiso 1 1 calc R U . . .
C67 C 0.7604(4) 0.30633(18) 0.73270(16) 0.0404(9) Uani 1 1 d . . . . .
H67 H 0.757199 0.276081 0.708618 0.048 Uiso 1 1 calc R U . . .
C68 C 0.8642(4) 0.31830(19) 0.75206(17) 0.0461(11) Uani 1 1 d . . . . .
H68 H 0.932466 0.297398 0.740211 0.055 Uiso 1 1 calc R U . . .
C69 C 0.8676(3) 0.36065(19) 0.78854(17) 0.0421(10) Uani 1 1 d . . . . .
H69 H 0.938358 0.368506 0.802426 0.051 Uiso 1 1 calc R U . . .
C70 C 0.7685(3) 0.39169(16) 0.80497(14) 0.0318(8) Uani 1 1 d . . . . .
H70 H 0.772013 0.419883 0.831056 0.038 Uiso 1 1 calc R U . . .
C71 C 0.2805(3) 0.63601(14) 0.80238(12) 0.0225(6) Uani 1 1 d . . . . .
C72 C 0.2754(3) 0.66991(16) 0.85297(14) 0.0327(8) Uani 1 1 d . . . . .
H72A H 0.24078 0.647391 0.88194 0.049 Uiso 1 1 calc R U . . .
H72B H 0.352433 0.676414 0.863293 0.049 Uiso 1 1 calc R U . . .
H72C H 0.229849 0.707778 0.846253 0.049 Uiso 1 1 calc R U . . .
C73 C 0.1602(3) 0.62744(17) 0.78524(16) 0.0360(8) Uani 1 1 d . . . . .
H73A H 0.123918 0.60485 0.813631 0.054 Uiso 1 1 calc R U . . .
H73B H 0.116136 0.665769 0.778817 0.054 Uiso 1 1 calc R U . . .
H73C H 0.163544 0.606215 0.752303 0.054 Uiso 1 1 calc R U . . .
C74 C 0.3343(3) 0.67108(16) 0.75763(15) 0.0346(8) Uani 1 1 d . . . . .
H74A H 0.337681 0.649354 0.724974 0.052 Uiso 1 1 calc R U . . .
H74B H 0.288636 0.70894 0.750991 0.052 Uiso 1 1 calc R U . . .
H74C H 0.41122 0.677577 0.768031 0.052 Uiso 1 1 calc R U . . .
C75 C 0.3129(3) 0.53973(14) 0.88026(12) 0.0232(6) Uani 1 1 d . . . . .
C76 C 0.3812(3) 0.53914(15) 0.92556(13) 0.0272(7) Uani 1 1 d . . . . .
H76 H 0.454826 0.551664 0.922094 0.033 Uiso 1 1 calc R U . . .
C77 C 0.3429(3) 0.52050(16) 0.97551(14) 0.0327(8) Uani 1 1 d . . . . .
H77 H 0.391071 0.519407 1.005795 0.039 Uiso 1 1 calc R U . . .
C78 C 0.2347(3) 0.50346(16) 0.98148(14) 0.0328(8) Uani 1 1 d . . . . .
H78 H 0.208363 0.490855 1.015731 0.039 Uiso 1 1 calc R U . . .
C79 C 0.1660(3) 0.50496(16) 0.93735(15) 0.0323(8) Uani 1 1 d . . . . .
H79 H 0.09118 0.494074 0.941324 0.039 Uiso 1 1 calc R U . . .
C80 C 0.2046(3) 0.52216(15) 0.88726(14) 0.0274(7) Uani 1 1 d . . . . .
H80 H 0.156594 0.522012 0.857084 0.033 Uiso 1 1 calc R U . . .
C81 C 0.6926(3) 0.51869(15) 0.66328(12) 0.0260(7) Uani 1 1 d . . . . .
C82 C 0.7896(3) 0.55745(18) 0.66466(15) 0.0362(8) Uani 1 1 d . . . . .
H82A H 0.760827 0.598056 0.654169 0.054 Uiso 1 1 calc R U . . .
H82B H 0.820575 0.555524 0.700984 0.054 Uiso 1 1 calc R U . . .
H82C H 0.849393 0.543586 0.639711 0.054 Uiso 1 1 calc R U . . .
C83 C 0.6483(3) 0.51948(18) 0.60634(13) 0.0337(8) Uani 1 1 d . . . . .
H83A H 0.61707 0.559428 0.594874 0.051 Uiso 1 1 calc R U . . .
H83B H 0.710652 0.506344 0.582396 0.051 Uiso 1 1 calc R U . . .
H83C H 0.588806 0.493184 0.605047 0.051 Uiso 1 1 calc R U . . .
C84 C 0.7401(4) 0.45661(17) 0.67964(15) 0.0398(9) Uani 1 1 d . . . . .
H84A H 0.769157 0.455078 0.716307 0.06 Uiso 1 1 calc R U . . .
H84B H 0.680034 0.430666 0.677942 0.06 Uiso 1 1 calc R U . . .
H84C H 0.80188 0.443826 0.655292 0.06 Uiso 1 1 calc R U . . .
C85 C 0.5316(3) 0.61706(14) 0.67648(12) 0.0224(6) Uani 1 1 d . . . . .
C86 C 0.5777(3) 0.66736(15) 0.68991(12) 0.0249(7) Uani 1 1 d . . . . .
H86 H 0.634068 0.664531 0.716973 0.03 Uiso 1 1 calc R U . . .
C87 C 0.5431(3) 0.72163(17) 0.66459(15) 0.0340(8) Uani 1 1 d . . . . .
H87 H 0.574296 0.755632 0.674904 0.041 Uiso 1 1 calc R U . . .
C88 C 0.4629(3) 0.72599(17) 0.62428(15) 0.0378(9) Uani 1 1 d . . . . .
H88 H 0.438983 0.762994 0.606777 0.045 Uiso 1 1 calc R U . . .
C89 C 0.4178(3) 0.67638(17) 0.60960(14) 0.0348(8) Uani 1 1 d . . . . .
H89 H 0.363484 0.679306 0.581606 0.042 Uiso 1 1 calc R U . . .
C90 C 0.4511(3) 0.62240(16) 0.63534(13) 0.0299(7) Uani 1 1 d . . . . .
H90 H 0.419062 0.588646 0.625006 0.036 Uiso 1 1 calc R U . . .
C91 C 0.8210(3) 0.58173(15) 0.84930(13) 0.0242(7) Uani 1 1 d . . . . .
C92 C 0.8841(3) 0.59984(16) 0.89784(13) 0.0280(7) Uani 1 1 d . . . . .
H92A H 0.881705 0.569887 0.927206 0.042 Uiso 1 1 calc R U . . .
H92B H 0.963238 0.60377 0.88804 0.042 Uiso 1 1 calc R U . . .
H92C H 0.847749 0.637435 0.909295 0.042 Uiso 1 1 calc R U . . .
C93 C 0.8256(3) 0.62860(17) 0.80426(14) 0.0317(8) Uani 1 1 d . . . . .
H93A H 0.786849 0.665764 0.815514 0.048 Uiso 1 1 calc R U . . .
H93B H 0.904921 0.633494 0.795673 0.048 Uiso 1 1 calc R U . . .
H93C H 0.78797 0.616781 0.77252 0.048 Uiso 1 1 calc R U . . .
C94 C 0.8812(3) 0.52377(17) 0.83198(15) 0.0328(8) Uani 1 1 d . . . . .
H94A H 0.878033 0.493623 0.861132 0.049 Uiso 1 1 calc R U . . .
H94B H 0.843601 0.511862 0.800264 0.049 Uiso 1 1 calc R U . . .
H94C H 0.960552 0.528574 0.823417 0.049 Uiso 1 1 calc R U . . .
C95 C 0.6141(3) 0.64073(15) 0.88889(13) 0.0252(7) Uani 1 1 d . . . . .
C96 C 0.6015(3) 0.65221(17) 0.94297(14) 0.0321(8) Uani 1 1 d . . . . .
H96 H 0.62038 0.621449 0.969441 0.039 Uiso 1 1 calc R U . . .
C97 C 0.5621(3) 0.70770(18) 0.95879(15) 0.0365(8) Uani 1 1 d . . . . .
H97 H 0.553119 0.714255 0.99581 0.044 Uiso 1 1 calc R U . . .
C98 C 0.5358(3) 0.75320(17) 0.92143(16) 0.0352(8) Uani 1 1 d . . . . .
H98 H 0.510922 0.791342 0.932491 0.042 Uiso 1 1 calc R U . . .
C99 C 0.5459(3) 0.74300(17) 0.86756(16) 0.0363(8) Uani 1 1 d . . . . .
H99 H 0.526886 0.774076 0.841417 0.044 Uiso 1 1 calc R U . . .
C100 C 0.5837(3) 0.68761(16) 0.85177(14) 0.0292(7) Uani 1 1 d . . . . .
H100 H 0.58919 0.681142 0.81463 0.035 Uiso 1 1 calc R U . . .
C101 C 0.8895(4) 0.24821(18) 0.87107(15) 0.0407(9) Uani 1 1 d . . . . .
H10A H 0.874159 0.288976 0.880906 0.061 Uiso 1 1 calc R U . . .
H10B H 0.95997 0.243556 0.850257 0.061 Uiso 1 1 calc R U . . .
H10C H 0.826596 0.238065 0.849527 0.061 Uiso 1 1 calc R U . . .
C102 C 0.9230(3) 0.15112(16) 0.90558(14) 0.0316(8) Uani 1 1 d . . . . .
H10D H 1.000696 0.143663 0.890853 0.038 Uiso 1 1 calc R U . . .
H10E H 0.86848 0.141947 0.878374 0.038 Uiso 1 1 calc R U . . .
C103 C 0.9115(3) 0.11359(16) 0.95583(14) 0.0326(8) Uani 1 1 d . . . . .
H10F H 0.831293 0.116619 0.967661 0.039 Uiso 1 1 calc R U . . .
H10G H 0.936567 0.072072 0.949432 0.039 Uiso 1 1 calc R U . . .
C104 C 0.9835(4) 0.09539(18) 1.04277(16) 0.0414(9) Uani 1 1 d . . . . .
H10H H 1.031203 0.109873 1.069752 0.062 Uiso 1 1 calc R U . . .
H10I H 0.906384 0.094166 1.056934 0.062 Uiso 1 1 calc R U . . .
H10J H 1.01498 0.055894 1.03397 0.062 Uiso 1 1 calc R U . . .
C105 C 1.0250(3) 0.2379(2) 1.11615(15) 0.0392(9) Uani 1 1 d . . . . .
H10K H 0.943549 0.233991 1.118409 0.059 Uiso 1 1 calc R U . . .
H10L H 1.064683 0.213325 1.14496 0.059 Uiso 1 1 calc R U . . .
H10M H 1.037467 0.278886 1.119769 0.059 Uiso 1 1 calc R U . . .
C106 C 1.1850(3) 0.22410(17) 1.06013(16) 0.0354(8) Uani 1 1 d . . . . .
H10N H 1.227308 0.203382 1.090824 0.042 Uiso 1 1 calc R U . . .
H10O H 1.199776 0.265734 1.058518 0.042 Uiso 1 1 calc R U . . .
C107 C 1.2219(3) 0.19660(18) 1.00900(16) 0.0366(8) Uani 1 1 d . . . . .
H10P H 1.303006 0.200737 1.002028 0.044 Uiso 1 1 calc R U . . .
H10Q H 1.211936 0.154323 1.011688 0.044 Uiso 1 1 calc R U . . .
C108 C 1.2011(4) 0.2133(2) 0.91587(18) 0.0510(11) Uani 1 1 d . . . . .
H10R H 1.152114 0.233895 0.887918 0.076 Uiso 1 1 calc R U . . .
H10S H 1.276869 0.226482 0.913056 0.076 Uiso 1 1 calc R U . . .
H10T H 1.206674 0.170965 0.911388 0.076 Uiso 1 1 calc R U . . .
C109 C 1.0420(5) 0.3589(2) 0.9550(2) 0.0649(15) Uani 1 1 d . . . . .
H10U H 1.107349 0.337356 0.938057 0.097 Uiso 1 1 calc R U . . .
H10V H 1.008431 0.390259 0.929939 0.097 Uiso 1 1 calc R U . . .
H10W H 1.066846 0.375985 0.987316 0.097 Uiso 1 1 calc R U . . .
C110 C 0.8621(5) 0.3487(2) 0.99397(18) 0.0575(14) Uani 1 1 d . . . . .
H11A H 0.830479 0.383245 0.971337 0.069 Uiso 1 1 calc R U . . .
H11B H 0.882577 0.362109 1.029148 0.069 Uiso 1 1 calc R U . . .
C111 C 0.7769(4) 0.3062(2) 1.00114(17) 0.0518(12) Uani 1 1 d . . . . .
H11C H 0.711243 0.323162 1.021932 0.062 Uiso 1 1 calc R U . . .
H11D H 0.749509 0.296239 0.965889 0.062 Uiso 1 1 calc R U . . .
C112 C 0.7525(3) 0.2146(2) 1.04382(18) 0.0508(11) Uani 1 1 d . . . . .
H11E H 0.79272 0.180185 1.062916 0.076 Uiso 1 1 calc R U . . .
H11F H 0.693886 0.232981 1.067195 0.076 Uiso 1 1 calc R U . . .
H11G H 0.716943 0.202543 1.011626 0.076 Uiso 1 1 calc R U . . .
C113 C 0.9727(7) 0.3522(3) 0.3605(2) 0.093(2) Uani 1 1 d . . . . .
H11H H 1.003553 0.386304 0.374057 0.14 Uiso 1 1 calc R U . . .
H11I H 1.030132 0.330689 0.338557 0.14 Uiso 1 1 calc R U . . .
H11J H 0.905503 0.365311 0.338581 0.14 Uiso 1 1 calc R U . . .
C114 C 0.8963(4) 0.2644(2) 0.38695(17) 0.0475(10) Uani 1 1 d . . . . .
H11K H 0.954632 0.23957 0.367563 0.057 Uiso 1 1 calc R U . . .
H11L H 0.831155 0.27599 0.362704 0.057 Uiso 1 1 calc R U . . .
C115 C 0.8590(4) 0.2318(2) 0.43581(19) 0.0515(11) Uani 1 1 d . . . . .
H11M H 0.794435 0.254992 0.452707 0.062 Uiso 1 1 calc R U . . .
H11N H 0.834024 0.194056 0.426284 0.062 Uiso 1 1 calc R U . . .
C116 C 0.9288(4) 0.1840(2) 0.51640(19) 0.0540(12) Uani 1 1 d . . . . .
H11O H 0.994696 0.17819 0.540242 0.081 Uiso 1 1 calc R U . . .
H11P H 0.862788 0.201634 0.535874 0.081 Uiso 1 1 calc R U . . .
H11Q H 0.912708 0.146164 0.503909 0.081 Uiso 1 1 calc R U . . .
C117 C 1.0763(6) 0.4332(2) 0.4869(2) 0.0736(17) Uani 1 1 d . . . . .
H11R H 0.998349 0.446176 0.475494 0.11 Uiso 1 1 calc R U . . .
H11S H 1.080165 0.431094 0.526098 0.11 Uiso 1 1 calc R U . . .
H11T H 1.127035 0.461115 0.472288 0.11 Uiso 1 1 calc R U . . .
C118 C 1.2242(5) 0.3578(3) 0.4844(2) 0.0708(17) Uani 1 1 d . . . . .
H11U H 1.226856 0.347126 0.523342 0.085 Uiso 1 1 calc R U . . .
H11V H 1.274384 0.388987 0.476704 0.085 Uiso 1 1 calc R U . . .
C119 C 1.2616(4) 0.3062(3) 0.4540(2) 0.0701(16) Uani 1 1 d . . . . .
H11W H 1.267988 0.318017 0.415497 0.084 Uiso 1 1 calc R U . . .
H11$ H 1.337065 0.288325 0.466759 0.084 Uiso 1 1 calc R U . . .
C120 C 1.2047(5) 0.2162(3) 0.42956(19) 0.0643(15) Uani 1 1 d . . . . .
H12D H 1.146963 0.189106 0.436007 0.097 Uiso 1 1 calc R U . . .
H12E H 1.204032 0.229608 0.391658 0.097 Uiso 1 1 calc R U . . .
H12F H 1.279596 0.196007 0.438945 0.097 Uiso 1 1 calc R U . . .
C121 C 0.7924(5) 0.3911(3) 0.4845(3) 0.110(3) Uani 1 1 d . . . . .
H12G H 0.79193 0.381771 0.446793 0.165 Uiso 1 1 calc R U . . .
H12H H 0.715482 0.391285 0.499245 0.165 Uiso 1 1 calc R U . . .
H12I H 0.818402 0.429832 0.487392 0.165 Uiso 1 1 calc R U . . .
C122 C 0.8704(6) 0.3592(3) 0.5664(3) 0.0841(19) Uani 1 1 d . . . . .
H12J H 0.792788 0.361554 0.58163 0.101 Uiso 1 1 calc R U . . .
H12K H 0.900165 0.397366 0.570302 0.101 Uiso 1 1 calc R U . . .
C123 C 0.9449(6) 0.3116(2) 0.59586(19) 0.0720(17) Uani 1 1 d . . . . .
H12L H 0.963824 0.324555 0.631444 0.086 Uiso 1 1 calc R U . . .
H12M H 0.903975 0.276415 0.601391 0.086 Uiso 1 1 calc R U . . .
C124 C 1.1314(6) 0.2628(2) 0.5957(2) 0.0718(17) Uani 1 1 d . . . . .
H24E H 1.19854 0.254649 0.573071 0.108 Uiso 1 1 calc R U . . .
H24F H 1.151644 0.283673 0.626656 0.108 Uiso 1 1 calc R U . . .
H24G H 1.103273 0.225757 0.608022 0.108 Uiso 1 1 calc R U . . .
Fe1 Fe 0.46167(4) 0.99630(2) 0.75680(2) 0.02353(11) Uani 1 1 d . . . . .
Fe2 Fe 0.59752(4) 1.05514(2) 0.71925(2) 0.02101(10) Uani 1 1 d . . . . .
Fe3 Fe 0.42529(4) 0.49666(2) 0.74823(2) 0.01939(10) Uani 1 1 d . . . . .
Fe4 Fe 0.56171(3) 0.53142(2) 0.80357(2) 0.01807(10) Uani 1 1 d . . . . .
Li1 Li 0.9824(5) 0.2294(3) 0.9915(2) 0.0309(12) Uani 1 1 d . . . . .
Li2 Li 1.0187(5) 0.3030(3) 0.4805(2) 0.0322(13) Uani 1 1 d . . . . .
O1 O 0.9008(2) 0.21052(11) 0.91831(9) 0.0339(6) Uani 1 1 d . . . . .
O2 O 0.9803(2) 0.13363(11) 0.99563(10) 0.0327(6) Uani 1 1 d . . . . .
O3 O 1.0671(2) 0.21963(12) 1.06611(10) 0.0325(5) Uani 1 1 d . . . . .
O4 O 1.1543(2) 0.22541(12) 0.96682(10) 0.0363(6) Uani 1 1 d . . . . .
O5 O 0.9605(3) 0.32024(12) 0.96892(11) 0.0447(7) Uani 1 1 d . . . . .
O6 O 0.8306(2) 0.25543(13) 1.02894(10) 0.0377(6) Uani 1 1 d . . . . .
O7 O 0.9420(3) 0.31507(14) 0.40398(11) 0.0510(8) Uani 1 1 d . . . . .
O8 O 0.9520(2) 0.22165(13) 0.47203(11) 0.0438(7) Uani 1 1 d . . . . .
O9 O 1.1097(3) 0.37806(15) 0.46823(12) 0.0584(9) Uani 1 1 d . . . . .
O10 O 1.1808(2) 0.26490(15) 0.46139(12) 0.0505(7) Uani 1 1 d . . . . .
O11 O 0.8674(3) 0.34787(16) 0.51394(15) 0.0639(9) Uani 1 1 d . . . . .
O12 O 1.0473(3) 0.29716(17) 0.56626(12) 0.0633(9) Uani 1 1 d . . . . .
O13 O 1.1070(8) 0.9547(6) 0.5454(4) 0.125(3) Uiso 0.5 1 d D . P C -1
O14 O 0.9372(8) 1.0480(6) 0.4483(4) 0.125(3) Uiso 0.5 1 d D . P C -1
C125 C 1.0907(12) 0.9326(8) 0.5987(5) 0.119(4) Uiso 0.5 1 d D . P C -1
H12O H 1.162708 0.913087 0.612865 0.178 Uiso 0.5 1 calc R U P C -1
H12P H 1.063746 0.965011 0.620919 0.178 Uiso 0.5 1 calc R U P C -1
H12Q H 1.034304 0.904403 0.598996 0.178 Uiso 0.5 1 calc R U P C -1
C126 C 1.0082(8) 0.9841(7) 0.5203(5) 0.096(3) Uiso 0.5 1 d D . P C -1
H12R H 0.971473 1.013239 0.544371 0.116 Uiso 0.5 1 calc R U P C -1
H12S H 0.953972 0.955359 0.514185 0.116 Uiso 0.5 1 calc R U P C -1
C127 C 1.0333(8) 1.0131(7) 0.4706(5) 0.096(3) Uiso 0.5 1 d D . P C -1
H12T H 1.094378 1.038283 0.475909 0.116 Uiso 0.5 1 calc R U P C -1
H12U H 1.061406 0.983485 0.445013 0.116 Uiso 0.5 1 calc R U P C -1
C128 C 0.9564(12) 1.0769(8) 0.3980(5) 0.119(4) Uiso 0.5 1 d D . P C -1
H12V H 0.886072 1.099904 0.385562 0.178 Uiso 0.5 1 calc R U P C -1
H12W H 1.015613 1.102993 0.401531 0.178 Uiso 0.5 1 calc R U P C -1
H12$ H 0.980693 1.04772 0.371966 0.178 Uiso 0.5 1 calc R U P C -1
P1 P 0.37493(9) 0.92134(4) 0.80504(4) 0.0342(2) Uani 1 1 d . . . . .
P2 P 0.58115(8) 0.96385(4) 0.68515(3) 0.0302(2) Uani 1 1 d . . . . .
P3 P 0.60885(7) 1.02396(4) 0.80922(3) 0.02398(17) Uani 1 1 d . . . . .
P4 P 0.40304(7) 1.08976(4) 0.71773(3) 0.02623(18) Uani 1 1 d . . . . .
P5 P 0.70159(7) 1.13631(4) 0.69852(3) 0.02684(18) Uani 1 1 d . . . . .
P6 P 0.29123(7) 0.49356(4) 0.67968(4) 0.02827(19) Uani 1 1 d . . . . .
P7 P 0.53452(7) 0.42844(4) 0.80395(3) 0.02237(17) Uani 1 1 d . . . . .
P8 P 0.36920(6) 0.56224(4) 0.81440(3) 0.01994(16) Uani 1 1 d . . . . .
P9 P 0.57477(7) 0.54541(4) 0.71115(3) 0.02076(16) Uani 1 1 d . . . . .
P10 P 0.67234(7) 0.56658(4) 0.87088(3) 0.02238(17) Uani 1 1 d . . . . .

loop_
_atom_site_aniso_label
_atom_site_aniso_U_11
_atom_site_aniso_U_22
_atom_site_aniso_U_33
_atom_site_aniso_U_23
_atom_site_aniso_U_13
_atom_site_aniso_U_12
C1 0.059(3) 0.056(3) 0.032(2) 0.0011(18) -0.0026(18) -0.036(2)
C2 0.091(5) 0.090(5) 0.115(5) 0.039(4) -0.070(4) -0.048(4)
C3 0.124(6) 0.189(9) 0.074(4) -0.080(5) 0.048(4) -0.118(6)
C4 0.079(4) 0.077(4) 0.043(2) 0.004(2) 0.002(2) -0.053(3)
C5 0.0334(18) 0.0273(18) 0.0319(18) 0.0005(14) 0.0029(14) -0.0090(14)
C6 0.0334(19) 0.032(2) 0.0361(19) 0.0017(15) 0.0010(15) -0.0053(15)
C7 0.042(2) 0.047(2) 0.0311(19) -0.0014(17) 0.0047(16) -0.0130(18)
C8 0.048(2) 0.047(3) 0.046(2) -0.0132(19) 0.0211(19) -0.0124(19)
C9 0.037(2) 0.040(2) 0.071(3) -0.003(2) 0.014(2) 0.0080(18)
C10 0.035(2) 0.046(2) 0.042(2) 0.0090(18) -0.0029(17) -0.0010(17)
C11 0.049(5) 0.019(3) 0.020(3) -0.007(2) 0.000(3) -0.007(3)
C12 0.118(8) 0.048(5) 0.030(3) -0.018(3) -0.035(4) 0.031(5)
C13 0.087(6) 0.038(4) 0.029(3) -0.007(3) 0.016(3) -0.023(4)
C14 0.044(6) 0.048(5) 0.031(4) -0.020(3) 0.004(4) -0.007(4)
C15 0.041(2) 0.0259(18) 0.0270(17) -0.0077(14) -0.0026(14) -0.0046(14)
C16 0.053(2) 0.032(2) 0.041(2) -0.0102(16) 0.0083(18) -0.0045(17)
C17 0.041(2) 0.045(3) 0.053(2) -0.021(2) 0.0094(19) 0.0028(18)
C18 0.052(3) 0.037(2) 0.042(2) -0.0084(17) -0.0097(19) 0.0106(18)
C19 0.052(2) 0.033(2) 0.042(2) -0.0001(17) -0.0028(18) -0.0004(17)
C20 0.041(2) 0.031(2) 0.0294(17) -0.0032(14) -0.0017(15) -0.0030(15)
C21 0.0320(17) 0.0262(18) 0.0236(16) -0.0023(13) -0.0060(13) 0.0038(13)
C22 0.046(2) 0.046(2) 0.039(2) -0.0130(18) -0.0166(18) 0.0176(18)
C23 0.051(3) 0.047(3) 0.062(3) 0.029(2) -0.009(2) -0.001(2)
C24 0.048(2) 0.038(2) 0.0335(19) -0.0072(16) -0.0184(17) 0.0076(17)
C25 0.0252(16) 0.0242(17) 0.0253(16) -0.0024(13) -0.0074(13) 0.0034(12)
C26 0.0295(17) 0.0295(19) 0.0279(16) -0.0036(14) -0.0003(13) -0.0019(14)
C27 0.0274(18) 0.045(2) 0.0333(18) -0.0065(16) 0.0032(14) 0.0036(15)
C28 0.0299(18) 0.045(2) 0.0367(19) -0.0210(17) -0.0042(15) 0.0059(16)
C29 0.0281(17) 0.0278(19) 0.045(2) -0.0082(15) -0.0088(15) -0.0032(14)
C30 0.0273(17) 0.0287(19) 0.0329(18) -0.0051(14) -0.0009(14) -0.0008(13)
C31 0.0287(17) 0.0291(19) 0.0299(17) -0.0031(14) -0.0063(14) 0.0058(14)
C32 0.084(4) 0.050(3) 0.040(2) -0.020(2) -0.023(2) 0.030(3)
C33 0.077(3) 0.034(2) 0.062(3) -0.003(2) 0.021(3) 0.007(2)
C34 0.031(2) 0.069(3) 0.093(4) -0.035(3) -0.004(2) 0.010(2)
C35 0.0303(18) 0.033(2) 0.0298(17) -0.0057(14) -0.0027(14) 0.0020(14)
C36 0.0308(19) 0.055(3) 0.0294(18) -0.0011(17) -0.0055(15) -0.0058(17)
C37 0.048(2) 0.081(3) 0.0227(18) 0.0003(19) -0.0026(17) -0.008(2)
C38 0.038(2) 0.073(3) 0.0290(19) -0.0058(19) -0.0126(16) 0.001(2)
C39 0.031(2) 0.061(3) 0.038(2) -0.0077(19) -0.0091(16) -0.0087(18)
C40 0.035(2) 0.052(3) 0.0343(19) 0.0001(17) -0.0070(16) -0.0108(17)
C41 0.0258(16) 0.0322(19) 0.0312(17) -0.0008(14) 0.0009(13) -0.0071(14)
C42 0.036(2) 0.046(3) 0.066(3) -0.019(2) 0.005(2) -0.0017(18)
C43 0.0290(19) 0.067(3) 0.035(2) 0.0017(19) -0.0042(16) -0.0096(18)
C44 0.0288(18) 0.042(2) 0.041(2) 0.0009(17) 0.0080(15) -0.0103(16)
C45 0.0281(17) 0.038(2) 0.0300(17) 0.0036(15) -0.0029(14) -0.0118(14)
C46 0.061(3) 0.039(2) 0.037(2) 0.0031(17) -0.0122(19) -0.0095(19)
C47 0.089(4) 0.046(3) 0.045(3) 0.013(2) -0.024(3) -0.013(2)
C48 0.069(3) 0.072(3) 0.028(2) 0.011(2) -0.011(2) -0.035(3)
C49 0.058(3) 0.059(3) 0.039(2) -0.012(2) -0.0023(19) -0.025(2)
C50 0.045(2) 0.045(2) 0.035(2) -0.0005(17) 0.0003(17) -0.0149(18)
C51 0.0322(19) 0.042(2) 0.042(2) -0.0156(17) 0.0010(16) -0.0137(16)
C52 0.060(3) 0.046(3) 0.057(3) 0.001(2) 0.004(2) -0.027(2)
C53 0.053(3) 0.072(4) 0.081(4) -0.044(3) 0.028(3) -0.034(3)
C54 0.040(2) 0.071(3) 0.070(3) -0.020(3) -0.018(2) -0.017(2)
C55 0.0353(19) 0.038(2) 0.0241(16) -0.0008(14) -0.0047(14) -0.0093(15)
C56 0.062(3) 0.059(3) 0.0249(18) 0.0047(18) -0.0115(18) -0.021(2)
C57 0.093(4) 0.098(5) 0.021(2) -0.002(2) -0.003(2) -0.049(4)
C58 0.078(4) 0.099(5) 0.038(3) -0.032(3) 0.017(2) -0.019(3)
C59 0.072(3) 0.069(4) 0.056(3) -0.022(3) 0.012(3) 0.008(3)
C60 0.055(3) 0.052(3) 0.0300(19) -0.0063(17) 0.0046(18) 0.005(2)
C61 0.040(2) 0.0282(19) 0.0333(18) 0.0120(15) 0.0058(15) 0.0029(15)
C62 0.064(6) 0.156(16) 0.041(6) 0.058(9) -0.023(5) -0.033(9)
C63 0.041(5) 0.031(5) 0.037(6) 0.004(4) 0.001(5) -0.008(3)
C64 0.090(8) 0.014(3) 0.095(9) 0.005(4) 0.051(7) -0.007(4)
C65 0.0306(17) 0.0253(18) 0.0253(16) 0.0038(13) -0.0009(13) -0.0020(13)
C66 0.039(2) 0.0259(18) 0.0313(18) -0.0012(14) -0.0028(15) 0.0008(14)
C67 0.045(2) 0.037(2) 0.037(2) -0.0048(16) 0.0056(17) 0.0098(17)
C68 0.039(2) 0.048(3) 0.045(2) 0.0129(19) 0.0152(18) 0.0151(18)
C69 0.0272(18) 0.047(2) 0.049(2) 0.0190(19) 0.0008(16) 0.0005(16)
C70 0.0337(18) 0.0269(18) 0.0335(18) 0.0101(14) -0.0010(14) -0.0029(14)
C71 0.0203(15) 0.0214(16) 0.0248(15) 0.0007(12) 0.0010(12) 0.0012(12)
C72 0.039(2) 0.0231(18) 0.0354(19) -0.0051(14) 0.0042(15) 0.0008(14)
C73 0.0219(17) 0.036(2) 0.048(2) 0.0041(16) -0.0093(15) 0.0026(14)
C74 0.0342(19) 0.031(2) 0.0360(19) 0.0074(15) 0.0081(15) 0.0048(15)
C75 0.0241(15) 0.0202(16) 0.0246(15) -0.0019(12) 0.0009(12) 0.0003(12)
C76 0.0274(17) 0.0320(19) 0.0229(15) -0.0011(13) 0.0000(13) -0.0069(14)
C77 0.039(2) 0.034(2) 0.0244(16) 0.0020(14) 0.0010(14) -0.0026(15)
C78 0.0373(19) 0.0311(19) 0.0278(17) 0.0068(14) 0.0109(14) 0.0010(15)
C79 0.0272(17) 0.0266(18) 0.042(2) 0.0040(15) 0.0091(15) -0.0031(14)
C80 0.0227(16) 0.0281(18) 0.0311(17) 0.0024(14) 0.0004(13) -0.0038(13)
C81 0.0281(16) 0.0281(18) 0.0207(15) 0.0035(13) 0.0016(12) -0.0008(13)
C82 0.0299(18) 0.043(2) 0.0365(19) -0.0051(16) 0.0069(15) -0.0054(16)
C83 0.0351(19) 0.045(2) 0.0204(16) -0.0049(14) 0.0065(14) -0.0021(16)
C84 0.048(2) 0.036(2) 0.0318(19) 0.0051(16) 0.0141(16) 0.0077(17)
C85 0.0217(15) 0.0261(17) 0.0192(14) -0.0014(12) 0.0006(12) -0.0023(12)
C86 0.0245(16) 0.0288(18) 0.0218(15) 0.0006(13) 0.0017(12) -0.0052(13)
C87 0.038(2) 0.0284(19) 0.0350(19) 0.0039(15) -0.0009(15) -0.0060(15)
C88 0.048(2) 0.027(2) 0.0358(19) 0.0082(15) -0.0030(17) -0.0007(16)
C89 0.0358(19) 0.037(2) 0.0298(18) 0.0039(15) -0.0109(15) 0.0018(15)
C90 0.0324(18) 0.0314(19) 0.0256(16) 0.0038(14) -0.0048(14) -0.0038(14)
C91 0.0184(14) 0.0280(18) 0.0265(16) -0.0049(13) -0.0023(12) -0.0024(12)
C92 0.0218(16) 0.0323(19) 0.0308(17) -0.0047(14) -0.0018(13) -0.0058(13)
C93 0.0222(16) 0.043(2) 0.0300(17) 0.0036(15) -0.0005(13) -0.0063(14)
C94 0.0230(16) 0.036(2) 0.0401(19) -0.0157(16) -0.0017(14) -0.0007(14)
C95 0.0156(14) 0.0322(18) 0.0292(16) -0.0069(13) 0.0000(12) -0.0067(12)
C96 0.0329(18) 0.037(2) 0.0289(17) -0.0086(15) 0.0072(14) -0.0112(15)
C97 0.0346(19) 0.043(2) 0.0348(19) -0.0172(16) 0.0123(15) -0.0093(16)
C98 0.0227(16) 0.031(2) 0.053(2) -0.0162(17) 0.0071(15) -0.0043(14)
C99 0.0233(17) 0.034(2) 0.051(2) -0.0008(17) -0.0043(16) -0.0015(14)
C100 0.0242(16) 0.0325(19) 0.0316(17) -0.0072(14) -0.0015(13) -0.0028(13)
C101 0.051(2) 0.036(2) 0.0328(19) 0.0041(16) -0.0050(17) 0.0002(18)
C102 0.0303(18) 0.0312(19) 0.0331(18) -0.0058(14) -0.0049(14) 0.0002(14)
C103 0.0344(19) 0.0267(19) 0.0377(19) -0.0019(15) -0.0090(15) -0.0067(14)
C104 0.045(2) 0.038(2) 0.040(2) 0.0109(17) -0.0142(17) -0.0061(17)
C105 0.037(2) 0.052(3) 0.0308(18) -0.0063(17) -0.0009(15) -0.0114(17)
C106 0.0238(17) 0.035(2) 0.049(2) -0.0123(17) -0.0033(15) -0.0031(14)
C107 0.0259(17) 0.039(2) 0.046(2) -0.0094(17) -0.0018(15) -0.0007(15)
C108 0.038(2) 0.069(3) 0.047(2) -0.011(2) 0.0102(18) -0.009(2)
C109 0.102(4) 0.038(3) 0.059(3) 0.004(2) -0.017(3) -0.030(3)
C110 0.086(4) 0.037(3) 0.043(2) -0.0104(19) -0.008(2) 0.025(2)
C111 0.045(2) 0.064(3) 0.040(2) -0.010(2) -0.0080(19) 0.026(2)
C112 0.028(2) 0.076(3) 0.051(2) -0.020(2) 0.0033(18) -0.007(2)
C113 0.136(6) 0.102(5) 0.050(3) 0.029(3) -0.028(4) -0.063(5)
C114 0.045(2) 0.058(3) 0.040(2) -0.011(2) -0.0022(18) -0.008(2)
C115 0.047(2) 0.057(3) 0.053(3) -0.003(2) -0.011(2) -0.015(2)
C116 0.056(3) 0.051(3) 0.054(3) 0.010(2) -0.008(2) -0.011(2)
C117 0.119(5) 0.052(3) 0.056(3) -0.015(2) 0.015(3) -0.031(3)
C118 0.063(3) 0.092(4) 0.064(3) 0.013(3) -0.012(3) -0.043(3)
C119 0.041(3) 0.097(5) 0.073(4) 0.002(3) 0.008(2) -0.016(3)
C120 0.062(3) 0.078(4) 0.047(3) -0.010(2) 0.010(2) 0.023(3)
C121 0.059(4) 0.108(6) 0.159(7) -0.065(5) -0.037(4) 0.042(4)
C122 0.070(4) 0.105(5) 0.078(4) -0.037(4) 0.018(3) 0.001(4)
C123 0.124(5) 0.052(3) 0.042(3) -0.010(2) 0.043(3) -0.021(3)
C124 0.115(5) 0.052(3) 0.049(3) 0.011(2) -0.027(3) -0.015(3)
Fe1 0.0270(2) 0.0230(2) 0.0213(2) -0.00134(17) -0.00252(18) -0.00571(18)
Fe2 0.0224(2) 0.0217(2) 0.0190(2) -0.00191(17) -0.00047(17) -0.00194(17)
Fe3 0.0195(2) 0.0201(2) 0.0187(2) -0.00067(16) -0.00205(16) -0.00263(16)
Fe4 0.0175(2) 0.0204(2) 0.0163(2) -0.00046(16) -0.00117(15) -0.00243(16)
Li1 0.031(3) 0.030(3) 0.031(3) -0.002(2) -0.005(2) -0.001(2)
Li2 0.027(3) 0.037(3) 0.031(3) 0.000(2) 0.004(2) 0.000(2)
O1 0.0463(15) 0.0288(14) 0.0257(12) 0.0009(10) -0.0063(11) -0.0002(11)
O2 0.0372(14) 0.0293(14) 0.0320(13) 0.0028(10) -0.0122(11) -0.0074(10)
O3 0.0246(12) 0.0403(15) 0.0332(13) -0.0038(11) -0.0029(10) -0.0056(10)
O4 0.0275(13) 0.0429(16) 0.0379(14) -0.0030(11) 0.0043(11) -0.0013(11)
O5 0.0628(19) 0.0264(15) 0.0444(16) -0.0054(12) -0.0068(14) -0.0001(13)
O6 0.0263(13) 0.0506(17) 0.0351(13) -0.0072(12) -0.0040(10) 0.0039(11)
O7 0.072(2) 0.0476(19) 0.0347(15) 0.0039(13) -0.0144(14) -0.0163(15)
O8 0.0423(16) 0.0449(17) 0.0442(15) 0.0040(13) -0.0030(12) -0.0085(13)
O9 0.085(3) 0.052(2) 0.0425(17) -0.0034(14) -0.0012(16) -0.0254(18)
O10 0.0379(16) 0.063(2) 0.0500(17) -0.0057(15) 0.0118(13) -0.0041(14)
O11 0.0491(19) 0.062(2) 0.083(3) -0.0329(19) 0.0083(17) -0.0037(16)
O12 0.068(2) 0.084(3) 0.0365(16) 0.0006(16) 0.0033(15) -0.0047(19)
P1 0.0429(5) 0.0331(5) 0.0289(4) -0.0031(4) 0.0041(4) -0.0136(4)
P2 0.0435(5) 0.0242(5) 0.0230(4) -0.0046(3) -0.0019(4) -0.0025(4)
P3 0.0268(4) 0.0235(4) 0.0215(4) -0.0021(3) -0.0028(3) -0.0014(3)
P4 0.0251(4) 0.0289(5) 0.0245(4) -0.0019(3) -0.0037(3) -0.0013(3)
P5 0.0258(4) 0.0286(5) 0.0264(4) -0.0003(3) 0.0003(3) -0.0048(3)
P6 0.0267(4) 0.0287(5) 0.0296(4) -0.0023(3) -0.0089(3) -0.0027(3)
P7 0.0259(4) 0.0189(4) 0.0218(4) 0.0008(3) -0.0013(3) -0.0005(3)
P8 0.0180(4) 0.0219(4) 0.0195(4) -0.0010(3) -0.0001(3) -0.0008(3)
P9 0.0216(4) 0.0227(4) 0.0175(4) 0.0017(3) 0.0002(3) -0.0019(3)
P10 0.0194(4) 0.0274(4) 0.0211(4) -0.0044(3) 0.0001(3) -0.0044(3)

loop_
_atom_type_symbol
_atom_type_description
_atom_type_scat_dispersion_real
_atom_type_scat_dispersion_imag
_atom_type_scat_source
C C 0.0033 0.0016 'International Tables Vol C Tables 4.2.6.8 and 6.1.1.4'
H H 0 0 'International Tables Vol C Tables 4.2.6.8 and 6.1.1.4'
Fe Fe 0.3463 0.8444 'International Tables Vol C Tables 4.2.6.8 and 6.1.1.4'
Li Li -0.0003 0.0001 'International Tables Vol C Tables 4.2.6.8 and 6.1.1.4'
O O 0.0106 0.006 'International Tables Vol C Tables 4.2.6.8 and 6.1.1.4'
P P 0.1023 0.0942 'International Tables Vol C Tables 4.2.6.8 and 6.1.1.4'

loop_
_exptl_crystal_face_index_h
_exptl_crystal_face_index_k
_exptl_crystal_face_index_l
_exptl_crystal_face_perp_dist
-1 0 4 0.0620
1 1 -2 0.0670
-1 -1 -4 0.0630
-1 1 0 0.0690
1 -1 0 0.0540
1 0 0 0.1030

loop_
_geom_angle_atom_site_label_1
_geom_angle_atom_site_label_2
_geom_angle_atom_site_label_3
_geom_angle
_geom_angle_site_symmetry_1
_geom_angle_site_symmetry_3
_geom_angle_publ_flag
C3 C1 C4 108.7(5) . . ?
C3 C1 C2 111.8(6) . . ?
C4 C1 C2 107.8(5) . . ?
C3 C1 P1 105.0(4) . . ?
C4 C1 P1 109.0(3) . . ?
C2 C1 P1 114.5(3) . . ?
C1 C2 H2A 109.5 . . ?
C1 C2 H2B 109.5 . . ?
H2A C2 H2B 109.5 . . ?
C1 C2 H2C 109.5 . . ?
H2A C2 H2C 109.5 . . ?
H2B C2 H2C 109.5 . . ?
C1 C3 H3A 109.5 . . ?
C1 C3 H3B 109.5 . . ?
H3A C3 H3B 109.5 . . ?
C1 C3 H3C 109.5 . . ?
H3A C3 H3C 109.5 . . ?
H3B C3 H3C 109.5 . . ?
C1 C4 H4A 109.5 . . ?
C1 C4 H4B 109.5 . . ?
H4A C4 H4B 109.5 . . ?
C1 C4 H4C 109.5 . . ?
H4A C4 H4C 109.5 . . ?
H4B C4 H4C 109.5 . . ?
C6 C5 C10 116.4(3) . . ?
C6 C5 P1 119.0(3) . . ?
C10 C5 P1 124.4(3) . . ?
C7 C6 C5 122.3(4) . . ?
C7 C6 H6 118.9 . . ?
C5 C6 H6 118.9 . . ?
C8 C7 C6 120.2(4) . . ?
C8 C7 H7 119.9 . . ?
C6 C7 H7 119.9 . . ?
C7 C8 C9 119.2(4) . . ?
C7 C8 H8 120.4 . . ?
C9 C8 H8 120.4 . . ?
C8 C9 C10 120.7(4) . . ?
C8 C9 H9 119.7 . . ?
C10 C9 H9 119.7 . . ?
C9 C10 C5 121.2(4) . . ?
C9 C10 H10 119.4 . . ?
C5 C10 H10 119.4 . . ?
C13 C11 C12 108.6(6) . . ?
C13 C11 C14 110.7(6) . . ?
C12 C11 C14 108.6(8) . . ?
C13A C11 C14A 117.1(12) . . ?
C13A C11 C12A 104.9(10) . . ?
C14A C11 C12A 90.9(10) . . ?
C13A C11 P2 124.9(10) . . ?
C13 C11 P2 113.2(6) . . ?
C12 C11 P2 108.0(5) . . ?
C14 C11 P2 107.6(5) . . ?
C14A C11 P2 110.0(10) . . ?
C12A C11 P2 101.2(6) . . ?
C11 C12 H12A 109.5 . . ?
C11 C12 H12B 109.5 . . ?
H12A C12 H12B 109.5 . . ?
C11 C12 H12C 109.5 . . ?
H12A C12 H12C 109.5 . . ?
H12B C12 H12C 109.5 . . ?
C11 C13 H13A 109.5 . . ?
C11 C13 H13B 109.5 . . ?
H13A C13 H13B 109.5 . . ?
C11 C13 H13C 109.5 . . ?
H13A C13 H13C 109.5 . . ?
H13B C13 H13C 109.5 . . ?
C11 C14 H14A 109.5 . . ?
C11 C14 H14B 109.5 . . ?
H14A C14 H14B 109.5 . . ?
C11 C14 H14C 109.5 . . ?
H14A C14 H14C 109.5 . . ?
H14B C14 H14C 109.5 . . ?
C14A C11A C12A 113.6(14) . . ?
C14A C11A C13A 103.2(14) . . ?
C12A C11A C13A 106.6(12) . . ?
C14A C11A P2 113.8(13) . . ?
C12A C11A P2 115.0(10) . . ?
C13A C11A P2 102.9(9) . . ?
C11A C12A H22D 109.5 . . ?
C11 C12A H22D 102.8 . . ?
C11A C12A H22E 109.5 . . ?
C11 C12A H22E 105.4 . . ?
H22D C12A H22E 109.5 . . ?
C11A C12A H22F 109.5 . . ?
C11 C12A H22F 119.8 . . ?
H22D C12A H22F 109.5 . . ?
H22E C12A H22F 109.5 . . ?
C11 C13A H13D 109.5 . . ?
C11A C13A H13D 110.6 . . ?
C11 C13A H13E 109.5 . . ?
C11A C13A H13E 119 . . ?
H13D C13A H13E 109.5 . . ?
C11 C13A H13F 109.5 . . ?
C11A C13A H13F 98 . . ?
H13D C13A H13F 109.5 . . ?
H13E C13A H13F 109.5 . . ?
C11A C14A H14D 109.5 . . ?
C11 C14A H14D 94.7 . . ?
C11A C14A H14E 109.5 . . ?
C11 C14A H14E 124.9 . . ?
H14D C14A H14E 109.5 . . ?
C11A C14A H14F 109.5 . . ?
C11 C14A H14F 107.4 . . ?
H14D C14A H14F 109.5 . . ?
H14E C14A H14F 109.5 . . ?
C20 C15 C16 117.5(3) . . ?
C20 C15 P2 121.1(3) . . ?
C16 C15 P2 121.4(3) . . ?
C17 C16 C15 120.3(4) . . ?
C17 C16 H16 119.8 . . ?
C15 C16 H16 119.8 . . ?
C18 C17 C16 121.2(4) . . ?
C18 C17 H17 119.4 . . ?
C16 C17 H17 119.4 . . ?
C19 C18 C17 119.3(4) . . ?
C19 C18 H18 120.4 . . ?
C17 C18 H18 120.4 . . ?
C18 C19 C20 120.4(4) . . ?
C18 C19 H19 119.8 . . ?
C20 C19 H19 119.8 . . ?
C15 C20 C19 121.3(4) . . ?
C15 C20 H20 119.3 . . ?
C19 C20 H20 119.3 . . ?
C22 C21 C23 111.4(4) . . ?
C22 C21 C24 106.1(3) . . ?
C23 C21 C24 109.5(3) . . ?
C22 C21 P3 110.6(2) . . ?
C23 C21 P3 109.5(3) . . ?
C24 C21 P3 109.6(2) . . ?
C21 C22 H22A 109.5 . . ?
C21 C22 H22B 109.5 . . ?
H22A C22 H22B 109.5 . . ?
C21 C22 H22C 109.5 . . ?
H22A C22 H22C 109.5 . . ?
H22B C22 H22C 109.5 . . ?
C21 C23 H23A 109.5 . . ?
C21 C23 H23B 109.5 . . ?
H23A C23 H23B 109.5 . . ?
C21 C23 H23C 109.5 . . ?
H23A C23 H23C 109.5 . . ?
H23B C23 H23C 109.5 . . ?
C21 C24 H24A 109.5 . . ?
C21 C24 H24B 109.5 . . ?
H24A C24 H24B 109.5 . . ?
C21 C24 H24C 109.5 . . ?
H24A C24 H24C 109.5 . . ?
H24B C24 H24C 109.5 . . ?
C30 C25 C26 118.2(3) . . ?
C30 C25 P3 120.6(3) . . ?
C26 C25 P3 121.0(3) . . ?
C27 C26 C25 120.7(3) . . ?
C27 C26 H26 119.7 . . ?
C25 C26 H26 119.7 . . ?
C28 C27 C26 120.0(4) . . ?
C28 C27 H27 120 . . ?
C26 C27 H27 120 . . ?
C29 C28 C27 120.2(3) . . ?
C29 C28 H28 119.9 . . ?
C27 C28 H28 119.9 . . ?
C28 C29 C30 120.2(3) . . ?
C28 C29 H29 119.9 . . ?
C30 C29 H29 119.9 . . ?
C25 C30 C29 120.7(3) . . ?
C25 C30 H30 119.7 . . ?
C29 C30 H30 119.7 . . ?
C32 C31 C34 108.9(4) . . ?
C32 C31 C33 107.8(4) . . ?
C34 C31 C33 108.8(4) . . ?
C32 C31 P4 110.4(2) . . ?
C34 C31 P4 110.5(3) . . ?
C33 C31 P4 110.5(3) . . ?
C31 C32 H32A 109.5 . . ?
C31 C32 H32B 109.5 . . ?
H32A C32 H32B 109.5 . . ?
C31 C32 H32C 109.5 . . ?
H32A C32 H32C 109.5 . . ?
H32B C32 H32C 109.5 . . ?
C31 C33 H33A 109.5 . . ?
C31 C33 H33B 109.5 . . ?
H33A C33 H33B 109.5 . . ?
C31 C33 H33C 109.5 . . ?
H33A C33 H33C 109.5 . . ?
H33B C33 H33C 109.5 . . ?
C31 C34 H34A 109.5 . . ?
C31 C34 H34B 109.5 . . ?
H34A C34 H34B 109.5 . . ?
C31 C34 H34C 109.5 . . ?
H34A C34 H34C 109.5 . . ?
H34B C34 H34C 109.5 . . ?
C36 C35 C40 117.4(3) . . ?
C36 C35 P4 121.9(3) . . ?
C40 C35 P4 120.7(3) . . ?
C37 C36 C35 121.4(4) . . ?
C37 C36 H36 119.3 . . ?
C35 C36 H36 119.3 . . ?
C38 C37 C36 119.9(4) . . ?
C38 C37 H37 120.1 . . ?
C36 C37 H37 120.1 . . ?
C39 C38 C37 119.9(4) . . ?
C39 C38 H38 120 . . ?
C37 C38 H38 120 . . ?
C38 C39 C40 120.1(4) . . ?
C38 C39 H39 119.9 . . ?
C40 C39 H39 119.9 . . ?
C39 C40 C35 121.2(4) . . ?
C39 C40 H40 119.4 . . ?
C35 C40 H40 119.4 . . ?
C42 C41 C44 109.6(3) . . ?
C42 C41 C43 108.2(3) . . ?
C44 C41 C43 109.0(3) . . ?
C42 C41 P5 115.3(3) . . ?
C44 C41 P5 109.2(2) . . ?
C43 C41 P5 105.4(2) . . ?
C41 C42 H42A 109.5 . . ?
C41 C42 H42B 109.5 . . ?
H42A C42 H42B 109.5 . . ?
C41 C42 H42C 109.5 . . ?
H42A C42 H42C 109.5 . . ?
H42B C42 H42C 109.5 . . ?
C41 C43 H43A 109.5 . . ?
C41 C43 H43B 109.5 . . ?
H43A C43 H43B 109.5 . . ?
C41 C43 H43C 109.5 . . ?
H43A C43 H43C 109.5 . . ?
H43B C43 H43C 109.5 . . ?
C41 C44 H44A 109.5 . . ?
C41 C44 H44B 109.5 . . ?
H44A C44 H44B 109.5 . . ?
C41 C44 H44C 109.5 . . ?
H44A C44 H44C 109.5 . . ?
H44B C44 H44C 109.5 . . ?
C50 C45 C46 116.7(3) . . ?
C50 C45 P5 124.6(3) . . ?
C46 C45 P5 118.7(3) . . ?
C47 C46 C45 121.5(4) . . ?
C47 C46 H46 119.2 . . ?
C45 C46 H46 119.2 . . ?
C48 C47 C46 119.9(4) . . ?
C48 C47 H47 120 . . ?
C46 C47 H47 120 . . ?
C47 C48 C49 120.1(4) . . ?
C47 C48 H48 120 . . ?
C49 C48 H48 120 . . ?
C48 C49 C50 120.1(4) . . ?
C48 C49 H49 119.9 . . ?
C50 C49 H49 119.9 . . ?
C49 C50 C45 121.6(4) . . ?
C49 C50 H50 119.2 . . ?
C45 C50 H50 119.2 . . ?
C53 C51 C52 110.1(4) . . ?
C53 C51 C54 108.6(4) . . ?
C52 C51 C54 108.8(4) . . ?
C53 C51 P6 106.2(3) . . ?
C52 C51 P6 114.5(3) . . ?
C54 C51 P6 108.5(3) . . ?
C51 C52 H52A 109.5 . . ?
C51 C52 H52B 109.5 . . ?
H52A C52 H52B 109.5 . . ?
C51 C52 H52C 109.5 . . ?
H52A C52 H52C 109.5 . . ?
H52B C52 H52C 109.5 . . ?
C51 C53 H53A 109.5 . . ?
C51 C53 H53B 109.5 . . ?
H53A C53 H53B 109.5 . . ?
C51 C53 H53C 109.5 . . ?
H53A C53 H53C 109.5 . . ?
H53B C53 H53C 109.5 . . ?
C51 C54 H54A 109.5 . . ?
C51 C54 H54B 109.5 . . ?
H54A C54 H54B 109.5 . . ?
C51 C54 H54C 109.5 . . ?
H54A C54 H54C 109.5 . . ?
H54B C54 H54C 109.5 . . ?
C60 C55 C56 116.5(4) . . ?
C60 C55 P6 123.6(3) . . ?
C56 C55 P6 119.8(3) . . ?
C55 C56 C57 121.2(5) . . ?
C55 C56 H56 119.4 . . ?
C57 C56 H56 119.4 . . ?
C58 C57 C56 120.5(4) . . ?
C58 C57 H57 119.8 . . ?
C56 C57 H57 119.8 . . ?
C57 C58 C59 119.6(5) . . ?
C57 C58 H58 120.2 . . ?
C59 C58 H58 120.2 . . ?
C58 C59 C60 120.7(5) . . ?
C58 C59 H59 119.6 . . ?
C60 C59 H59 119.6 . . ?
C55 C60 C59 121.2(4) . . ?
C55 C60 H60 119.4 . . ?
C59 C60 H60 119.4 . . ?
C62 C61 C63 110.0(9) . . ?
C64A C61 C63A 113.9(12) . . ?
C62 C61 C64 110.5(8) . . ?
C63 C61 C64 103.8(7) . . ?
C64A C61 C62A 102.9(8) . . ?
C63A C61 C62A 111.2(12) . . ?
C62 C61 P7 112.4(6) . . ?
C64A C61 P7 115.7(7) . . ?
C63 C61 P7 111.9(6) . . ?
C63A C61 P7 108.7(11) . . ?
C64 C61 P7 107.9(4) . . ?
C62A C61 P7 103.7(8) . . ?
C61 C62 H62A 109.5 . . ?
C61 C62 H62B 109.5 . . ?
H62A C62 H62B 109.5 . . ?
C61 C62 H62C 109.5 . . ?
H62A C62 H62C 109.5 . . ?
H62B C62 H62C 109.5 . . ?
C61 C63 H63A 109.5 . . ?
C61 C63 H63B 109.5 . . ?
H63A C63 H63B 109.5 . . ?
C61 C63 H63C 109.5 . . ?
H63A C63 H63C 109.5 . . ?
H63B C63 H63C 109.5 . . ?
C61 C64 H64A 109.5 . . ?
C61 C64 H64B 109.5 . . ?
H64A C64 H64B 109.5 . . ?
C61 C64 H64C 109.5 . . ?
H64A C64 H64C 109.5 . . ?
H64B C64 H64C 109.5 . . ?
C61 C62A H62D 109.5 . . ?
C61 C62A H62E 109.5 . . ?
H62D C62A H62E 109.5 . . ?
C61 C62A H62F 109.5 . . ?
H62D C62A H62F 109.5 . . ?
H62E C62A H62F 109.5 . . ?
C61 C63A H63D 109.5 . . ?
C61 C63A H63E 109.5 . . ?
H63D C63A H63E 109.5 . . ?
C61 C63A H63F 109.5 . . ?
H63D C63A H63F 109.5 . . ?
H63E C63A H63F 109.5 . . ?
C61 C64A H64D 109.5 . . ?
C61 C64A H64E 109.5 . . ?
H64D C64A H64E 109.5 . . ?
C61 C64A H64F 109.5 . . ?
H64D C64A H64F 109.5 . . ?
H64E C64A H64F 109.5 . . ?
C70 C65 C66 117.2(3) . . ?
C70 C65 P7 120.3(3) . . ?
C66 C65 P7 122.5(3) . . ?
C67 C66 C65 121.4(4) . . ?
C67 C66 H66 119.3 . . ?
C65 C66 H66 119.3 . . ?
C66 C67 C68 119.8(4) . . ?
C66 C67 H67 120.1 . . ?
C68 C67 H67 120.1 . . ?
C69 C68 C67 119.6(4) . . ?
C69 C68 H68 120.2 . . ?
C67 C68 H68 120.2 . . ?
C68 C69 C70 120.1(4) . . ?
C68 C69 H69 119.9 . . ?
C70 C69 H69 119.9 . . ?
C69 C70 C65 121.7(4) . . ?
C69 C70 H70 119.2 . . ?
C65 C70 H70 119.2 . . ?
C74 C71 C72 109.3(3) . . ?
C74 C71 C73 108.1(3) . . ?
C72 C71 C73 109.5(3) . . ?
C74 C71 P8 109.1(2) . . ?
C72 C71 P8 110.2(2) . . ?
C73 C71 P8 110.6(2) . . ?
C71 C72 H72A 109.5 . . ?
C71 C72 H72B 109.5 . . ?
H72A C72 H72B 109.5 . . ?
C71 C72 H72C 109.5 . . ?
H72A C72 H72C 109.5 . . ?
H72B C72 H72C 109.5 . . ?
C71 C73 H73A 109.5 . . ?
C71 C73 H73B 109.5 . . ?
H73A C73 H73B 109.5 . . ?
C71 C73 H73C 109.5 . . ?
H73A C73 H73C 109.5 . . ?
H73B C73 H73C 109.5 . . ?
C71 C74 H74A 109.5 . . ?
C71 C74 H74B 109.5 . . ?
H74A C74 H74B 109.5 . . ?
C71 C74 H74C 109.5 . . ?
H74A C74 H74C 109.5 . . ?
H74B C74 H74C 109.5 . . ?
C80 C75 C76 117.8(3) . . ?
C80 C75 P8 122.9(2) . . ?
C76 C75 P8 119.3(2) . . ?
C77 C76 C75 120.8(3) . . ?
C77 C76 H76 119.6 . . ?
C75 C76 H76 119.6 . . ?
C78 C77 C76 120.3(3) . . ?
C78 C77 H77 119.8 . . ?
C76 C77 H77 119.8 . . ?
C79 C78 C77 119.4(3) . . ?
C79 C78 H78 120.3 . . ?
C77 C78 H78 120.3 . . ?
C78 C79 C80 120.6(3) . . ?
C78 C79 H79 119.7 . . ?
C80 C79 H79 119.7 . . ?
C79 C80 C75 121.1(3) . . ?
C79 C80 H80 119.4 . . ?
C75 C80 H80 119.4 . . ?
C84 C81 C83 108.1(3) . . ?
C84 C81 C82 107.9(3) . . ?
C83 C81 C82 109.4(3) . . ?
C84 C81 P9 110.4(2) . . ?
C83 C81 P9 111.0(2) . . ?
C82 C81 P9 110.1(2) . . ?
C81 C82 H82A 109.5 . . ?
C81 C82 H82B 109.5 . . ?
H82A C82 H82B 109.5 . . ?
C81 C82 H82C 109.5 . . ?
H82A C82 H82C 109.5 . . ?
H82B C82 H82C 109.5 . . ?
C81 C83 H83A 109.5 . . ?
C81 C83 H83B 109.5 . . ?
H83A C83 H83B 109.5 . . ?
C81 C83 H83C 109.5 . . ?
H83A C83 H83C 109.5 . . ?
H83B C83 H83C 109.5 . . ?
C81 C84 H84A 109.5 . . ?
C81 C84 H84B 109.5 . . ?
H84A C84 H84B 109.5 . . ?
C81 C84 H84C 109.5 . . ?
H84A C84 H84C 109.5 . . ?
H84B C84 H84C 109.5 . . ?
C86 C85 C90 117.9(3) . . ?
C86 C85 P9 121.5(2) . . ?
C90 C85 P9 120.6(3) . . ?
C87 C86 C85 121.4(3) . . ?
C87 C86 H86 119.3 . . ?
C85 C86 H86 119.3 . . ?
C88 C87 C86 119.7(4) . . ?
C88 C87 H87 120.1 . . ?
C86 C87 H87 120.1 . . ?
C89 C88 C87 119.8(3) . . ?
C89 C88 H88 120.1 . . ?
C87 C88 H88 120.1 . . ?
C88 C89 C90 120.5(3) . . ?
C88 C89 H89 119.7 . . ?
C90 C89 H89 119.7 . . ?
C89 C90 C85 120.7(3) . . ?
C89 C90 H90 119.7 . . ?
C85 C90 H90 119.7 . . ?
C93 C91 C94 109.7(3) . . ?
C93 C91 C92 108.7(3) . . ?
C94 C91 C92 108.0(3) . . ?
C93 C91 P10 114.9(2) . . ?
C94 C91 P10 106.5(2) . . ?
C92 C91 P10 108.9(2) . . ?
C91 C92 H92A 109.5 . . ?
C91 C92 H92B 109.5 . . ?
H92A C92 H92B 109.5 . . ?
C91 C92 H92C 109.5 . . ?
H92A C92 H92C 109.5 . . ?
H92B C92 H92C 109.5 . . ?
C91 C93 H93A 109.5 . . ?
C91 C93 H93B 109.5 . . ?
H93A C93 H93B 109.5 . . ?
C91 C93 H93C 109.5 . . ?
H93A C93 H93C 109.5 . . ?
H93B C93 H93C 109.5 . . ?
C91 C94 H94A 109.5 . . ?
C91 C94 H94B 109.5 . . ?
H94A C94 H94B 109.5 . . ?
C91 C94 H94C 109.5 . . ?
H94A C94 H94C 109.5 . . ?
H94B C94 H94C 109.5 . . ?
C96 C95 C100 116.7(3) . . ?
C96 C95 P10 118.9(3) . . ?
C100 C95 P10 124.4(3) . . ?
C97 C96 C95 121.3(4) . . ?
C97 C96 H96 119.4 . . ?
C95 C96 H96 119.4 . . ?
C98 C97 C96 120.6(3) . . ?
C98 C97 H97 119.7 . . ?
C96 C97 H97 119.7 . . ?
C97 C98 C99 119.4(3) . . ?
C97 C98 H98 120.3 . . ?
C99 C98 H98 120.3 . . ?
C100 C99 C98 120.0(4) . . ?
C100 C99 H99 120 . . ?
C98 C99 H99 120 . . ?
C99 C100 C95 121.9(3) . . ?
C99 C100 H100 119 . . ?
C95 C100 H100 119 . . ?
O1 C101 H10A 109.5 . . ?
O1 C101 H10B 109.5 . . ?
H10A C101 H10B 109.5 . . ?
O1 C101 H10C 109.5 . . ?
H10A C101 H10C 109.5 . . ?
H10B C101 H10C 109.5 . . ?
O1 C102 C103 108.1(3) . . ?
O1 C102 H10D 110.1 . . ?
C103 C102 H10D 110.1 . . ?
O1 C102 H10E 110.1 . . ?
C103 C102 H10E 110.1 . . ?
H10D C102 H10E 108.4 . . ?
O2 C103 C102 107.8(3) . . ?
O2 C103 H10F 110.1 . . ?
C102 C103 H10F 110.1 . . ?
O2 C103 H10G 110.1 . . ?
C102 C103 H10G 110.1 . . ?
H10F C103 H10G 108.5 . . ?
O2 C104 H10H 109.5 . . ?
O2 C104 H10I 109.5 . . ?
H10H C104 H10I 109.5 . . ?
O2 C104 H10J 109.5 . . ?
H10H C104 H10J 109.5 . . ?
H10I C104 H10J 109.5 . . ?
O3 C105 H10K 109.5 . . ?
O3 C105 H10L 109.5 . . ?
H10K C105 H10L 109.5 . . ?
O3 C105 H10M 109.5 . . ?
H10K C105 H10M 109.5 . . ?
H10L C105 H10M 109.5 . . ?
O3 C106 C107 107.2(3) . . ?
O3 C106 H10N 110.3 . . ?
C107 C106 H10N 110.3 . . ?
O3 C106 H10O 110.3 . . ?
C107 C106 H10O 110.3 . . ?
H10N C106 H10O 108.5 . . ?
O4 C107 C106 108.1(3) . . ?
O4 C107 H10P 110.1 . . ?
C106 C107 H10P 110.1 . . ?
O4 C107 H10Q 110.1 . . ?
C106 C107 H10Q 110.1 . . ?
H10P C107 H10Q 108.4 . . ?
O4 C108 H10R 109.5 . . ?
O4 C108 H10S 109.5 . . ?
H10R C108 H10S 109.5 . . ?
O4 C108 H10T 109.5 . . ?
H10R C108 H10T 109.5 . . ?
H10S C108 H10T 109.5 . . ?
O5 C109 H10U 109.5 . . ?
O5 C109 H10V 109.5 . . ?
H10U C109 H10V 109.5 . . ?
O5 C109 H10W 109.5 . . ?
H10U C109 H10W 109.5 . . ?
H10V C109 H10W 109.5 . . ?
O5 C110 C111 108.4(4) . . ?
O5 C110 H11A 110 . . ?
C111 C110 H11A 110 . . ?
O5 C110 H11B 110 . . ?
C111 C110 H11B 110 . . ?
H11A C110 H11B 108.4 . . ?
O6 C111 C110 107.4(3) . . ?
O6 C111 H11C 110.2 . . ?
C110 C111 H11C 110.2 . . ?
O6 C111 H11D 110.2 . . ?
C110 C111 H11D 110.2 . . ?
H11C C111 H11D 108.5 . . ?
O6 C112 H11E 109.5 . . ?
O6 C112 H11F 109.5 . . ?
H11E C112 H11F 109.5 . . ?
O6 C112 H11G 109.5 . . ?
H11E C112 H11G 109.5 . . ?
H11F C112 H11G 109.5 . . ?
O7 C113 H11H 109.5 . . ?
O7 C113 H11I 109.5 . . ?
H11H C113 H11I 109.5 . . ?
O7 C113 H11J 109.5 . . ?
H11H C113 H11J 109.5 . . ?
H11I C113 H11J 109.5 . . ?
O7 C114 C115 107.1(3) . . ?
O7 C114 H11K 110.3 . . ?
C115 C114 H11K 110.3 . . ?
O7 C114 H11L 110.3 . . ?
C115 C114 H11L 110.3 . . ?
H11K C114 H11L 108.5 . . ?
O8 C115 C114 108.4(4) . . ?
O8 C115 H11M 110 . . ?
C114 C115 H11M 110 . . ?
O8 C115 H11N 110 . . ?
C114 C115 H11N 110 . . ?
H11M C115 H11N 108.4 . . ?
O8 C116 H11O 109.5 . . ?
O8 C116 H11P 109.5 . . ?
H11O C116 H11P 109.5 . . ?
O8 C116 H11Q 109.5 . . ?
H11O C116 H11Q 109.5 . . ?
H11P C116 H11Q 109.5 . . ?
O9 C117 H11R 109.5 . . ?
O9 C117 H11S 109.5 . . ?
H11R C117 H11S 109.5 . . ?
O9 C117 H11T 109.5 . . ?
H11R C117 H11T 109.5 . . ?
H11S C117 H11T 109.5 . . ?
O9 C118 C119 107.4(4) . . ?
O9 C118 H11U 110.2 . . ?
C119 C118 H11U 110.2 . . ?
O9 C118 H11V 110.2 . . ?
C119 C118 H11V 110.2 . . ?
H11U C118 H11V 108.5 . . ?
O10 C119 C118 108.7(4) . . ?
O10 C119 H11W 109.9 . . ?
C118 C119 H11W 109.9 . . ?
O10 C119 H11$ 109.9 . . ?
C118 C119 H11$ 109.9 . . ?
H11W C119 H11$ 108.3 . . ?
O10 C120 H12D 109.5 . . ?
O10 C120 H12E 109.5 . . ?
H12D C120 H12E 109.5 . . ?
O10 C120 H12F 109.5 . . ?
H12D C120 H12F 109.5 . . ?
H12E C120 H12F 109.5 . . ?
O11 C121 H12G 109.5 . . ?
O11 C121 H12H 109.5 . . ?
H12G C121 H12H 109.5 . . ?
O11 C121 H12I 109.5 . . ?
H12G C121 H12I 109.5 . . ?
H12H C121 H12I 109.5 . . ?
O11 C122 C123 109.4(5) . . ?
O11 C122 H12J 109.8 . . ?
C123 C122 H12J 109.8 . . ?
O11 C122 H12K 109.8 . . ?
C123 C122 H12K 109.8 . . ?
H12J C122 H12K 108.2 . . ?
O12 C123 C122 110.5(4) . . ?
O12 C123 H12L 109.6 . . ?
C122 C123 H12L 109.6 . . ?
O12 C123 H12M 109.6 . . ?
C122 C123 H12M 109.6 . . ?
H12L C123 H12M 108.1 . . ?
O12 C124 H24E 109.5 . . ?
O12 C124 H24F 109.5 . . ?
H24E C124 H24F 109.5 . . ?
O12 C124 H24G 109.5 . . ?
H24E C124 H24G 109.5 . . ?
H24F C124 H24G 109.5 . . ?
P4 Fe1 P3 96.91(3) . . ?
P4 Fe1 P1 136.51(4) . . ?
P3 Fe1 P1 108.67(4) . . ?
P4 Fe1 Fe2 59.98(3) . . ?
P3 Fe1 Fe2 58.92(3) . . ?
P1 Fe1 Fe2 162.96(4) . . ?
P4 Fe1 P2 96.47(3) . . ?
P3 Fe1 P2 95.43(4) . . ?
P1 Fe1 P2 114.78(4) . . ?
Fe2 Fe1 P2 59.02(3) . . ?
P3 Fe2 P2 97.40(3) . . ?
P3 Fe2 P4 97.49(3) . . ?
P2 Fe2 P4 97.28(4) . . ?
P3 Fe2 Fe1 60.25(3) . . ?
P2 Fe2 Fe1 60.71(3) . . ?
P4 Fe2 Fe1 59.53(3) . . ?
P3 Fe2 P5 112.59(3) . . ?
P2 Fe2 P5 137.09(4) . . ?
P4 Fe2 P5 107.88(4) . . ?
Fe1 Fe2 P5 161.81(3) . . ?
P7 Fe3 P8 96.41(3) . . ?
P7 Fe3 P9 97.50(3) . . ?
P8 Fe3 P9 97.89(3) . . ?
P7 Fe3 P6 136.27(4) . . ?
P8 Fe3 P6 114.72(3) . . ?
P9 Fe3 P6 107.12(3) . . ?
P7 Fe3 Fe4 62.10(3) . . ?
P8 Fe3 Fe4 59.29(2) . . ?
P9 Fe3 Fe4 58.88(2) . . ?
P6 Fe3 Fe4 160.89(3) . . ?
P9 Fe4 P8 99.18(3) . . ?
P9 Fe4 Fe3 60.21(2) . . ?
P8 Fe4 Fe3 59.84(2) . . ?
P9 Fe4 P10 129.03(3) . . ?
P8 Fe4 P10 111.31(3) . . ?
Fe3 Fe4 P10 169.70(3) . . ?
P9 Fe4 P7 95.74(3) . . ?
P8 Fe4 P7 94.19(3) . . ?
Fe3 Fe4 P7 58.08(2) . . ?
P10 Fe4 P7 120.51(3) . . ?
O6 Li1 O3 90.7(3) . . ?
O6 Li1 O4 161.4(3) . . ?
O3 Li1 O4 78.7(2) . . ?
O6 Li1 O5 78.7(2) . . ?
O3 Li1 O5 107.2(3) . . ?
O4 Li1 O5 89.8(3) . . ?
O6 Li1 O1 93.5(2) . . ?
O3 Li1 O1 162.4(3) . . ?
O4 Li1 O1 101.2(3) . . ?
O5 Li1 O1 90.3(2) . . ?
O6 Li1 O2 100.9(3) . . ?
O3 Li1 O2 87.7(2) . . ?
O4 Li1 O2 93.9(3) . . ?
O5 Li1 O2 165.0(3) . . ?
O1 Li1 O2 74.7(2) . . ?
O10 Li2 O7 101.3(3) . . ?
O10 Li2 O8 90.5(3) . . ?
O7 Li2 O8 77.4(2) . . ?
O10 Li2 O9 78.0(2) . . ?
O7 Li2 O9 93.3(3) . . ?
O8 Li2 O9 163.6(3) . . ?
O10 Li2 O11 168.7(4) . . ?
O7 Li2 O11 88.9(3) . . ?
O8 Li2 O11 96.5(3) . . ?
O9 Li2 O11 96.8(3) . . ?
O10 Li2 O12 94.9(3) . . ?
O7 Li2 O12 163.4(3) . . ?
O8 Li2 O12 99.7(3) . . ?
O9 Li2 O12 93.0(3) . . ?
O11 Li2 O12 75.1(2) . . ?
C102 O1 C101 111.0(3) . . ?
C102 O1 Li1 113.1(2) . . ?
C101 O1 Li1 125.3(3) . . ?
C103 O2 C104 110.6(3) . . ?
C103 O2 Li1 113.6(2) . . ?
C104 O2 Li1 127.1(3) . . ?
C105 O3 C106 112.4(3) . . ?
C105 O3 Li1 127.7(3) . . ?
C106 O3 Li1 111.8(3) . . ?
C108 O4 C107 112.0(3) . . ?
C108 O4 Li1 128.5(3) . . ?
C107 O4 Li1 107.8(3) . . ?
C109 O5 C110 112.7(4) . . ?
C109 O5 Li1 130.0(3) . . ?
C110 O5 Li1 111.0(3) . . ?
C111 O6 C112 111.9(3) . . ?
C111 O6 Li1 109.3(3) . . ?
C112 O6 Li1 121.3(3) . . ?
C113 O7 C114 112.4(4) . . ?
C113 O7 Li2 127.2(4) . . ?
C114 O7 Li2 113.8(3) . . ?
C116 O8 C115 112.1(3) . . ?
C116 O8 Li2 122.5(3) . . ?
C115 O8 Li2 107.9(3) . . ?
C117 O9 C118 110.7(4) . . ?
C117 O9 Li2 125.3(4) . . ?
C118 O9 Li2 104.8(3) . . ?
C120 O10 C119 112.5(4) . . ?
C120 O10 Li2 125.2(4) . . ?
C119 O10 Li2 113.5(4) . . ?
C122 O11 C121 111.3(5) . . ?
C122 O11 Li2 117.0(4) . . ?
C121 O11 Li2 123.8(4) . . ?
C124 O12 C123 113.9(4) . . ?
C124 O12 Li2 128.9(4) . . ?
C123 O12 Li2 112.2(4) . . ?
C125 O13 C126 114.9(2) . . ?
C128 O14 C127 114.8(2) . . ?
O13 C125 H12O 109.5 . . ?
O13 C125 H12P 109.5 . . ?
H12O C125 H12P 109.5 . . ?
O13 C125 H12Q 109.5 . . ?
H12O C125 H12Q 109.5 . . ?
H12P C125 H12Q 109.5 . . ?
O13 C126 C127 112.1(2) . . ?
O13 C126 H12R 109.2 . . ?
C127 C126 H12R 109.2 . . ?
O13 C126 H12S 109.2 . . ?
C127 C126 H12S 109.2 . . ?
H12R C126 H12S 107.9 . . ?
O14 C127 C126 112.3(2) . . ?
O14 C127 H12T 109.1 . . ?
C126 C127 H12T 109.1 . . ?
O14 C127 H12U 109.1 . . ?
C126 C127 H12U 109.1 . . ?
H12T C127 H12U 107.9 . . ?
O14 C128 H12V 109.5 . . ?
O14 C128 H12W 109.5 . . ?
H12V C128 H12W 109.5 . . ?
O14 C128 H12$ 109.5 . . ?
H12V C128 H12$ 109.5 . . ?
H12W C128 H12$ 109.5 . . ?
C5 P1 C1 102.92(19) . . ?
C5 P1 Fe1 103.91(12) . . ?
C1 P1 Fe1 114.98(13) . . ?
C15 P2 C11 96.9(3) . . ?
C15 P2 C11A 100.9(5) . . ?
C15 P2 Fe2 121.06(12) . . ?
C11 P2 Fe2 129.2(2) . . ?
C11A P2 Fe2 133.3(5) . . ?
C15 P2 Fe1 114.10(12) . . ?
C11 P2 Fe1 135.1(3) . . ?
C11A P2 Fe1 122.2(4) . . ?
Fe2 P2 Fe1 60.27(3) . . ?
C25 P3 C21 98.05(14) . . ?
C25 P3 Fe2 118.53(11) . . ?
C21 P3 Fe2 133.10(11) . . ?
C25 P3 Fe1 118.83(11) . . ?
C21 P3 Fe1 126.61(12) . . ?
Fe2 P3 Fe1 60.82(3) . . ?
C35 P4 C31 98.33(15) . . ?
C35 P4 Fe1 120.21(12) . . ?
C31 P4 Fe1 134.35(11) . . ?
C35 P4 Fe2 116.37(12) . . ?
C31 P4 Fe2 124.84(12) . . ?
Fe1 P4 Fe2 60.50(3) . . ?
C45 P5 C41 102.70(16) . . ?
C45 P5 Fe2 103.09(12) . . ?
C41 P5 Fe2 110.80(12) . . ?
C55 P6 C51 101.02(17) . . ?
C55 P6 Fe3 104.07(11) . . ?
C51 P6 Fe3 113.24(13) . . ?
C65 P7 C61 98.40(15) . . ?
C65 P7 Fe3 125.85(11) . . ?
C61 P7 Fe3 129.87(12) . . ?
C65 P7 Fe4 112.42(12) . . ?
C61 P7 Fe4 127.74(13) . . ?
Fe3 P7 Fe4 59.82(2) . . ?
C75 P8 C71 99.49(14) . . ?
C75 P8 Fe4 113.42(10) . . ?
C71 P8 Fe4 133.05(10) . . ?
C75 P8 Fe3 123.68(11) . . ?
C71 P8 Fe3 125.32(10) . . ?
Fe4 P8 Fe3 60.86(2) . . ?
C85 P9 C81 98.06(14) . . ?
C85 P9 Fe4 121.60(10) . . ?
C81 P9 Fe4 130.20(10) . . ?
C85 P9 Fe3 115.21(10) . . ?
C81 P9 Fe3 129.87(11) . . ?
Fe4 P9 Fe3 60.91(2) . . ?
C95 P10 C91 99.84(15) . . ?
C95 P10 Fe4 111.33(10) . . ?
C91 P10 Fe4 115.13(10) . . ?

loop_
_geom_bond_atom_site_label_1
_geom_bond_atom_site_label_2
_geom_bond_distance
_geom_bond_site_symmetry_2
_geom_bond_publ_flag
C1 C3 1.507(8) . ?
C1 C4 1.508(6) . ?
C1 C2 1.518(8) . ?
C1 P1 1.915(4) . ?
C2 H2A 0.98 . ?
C2 H2B 0.98 . ?
C2 H2C 0.98 . ?
C3 H3A 0.98 . ?
C3 H3B 0.98 . ?
C3 H3C 0.98 . ?
C4 H4A 0.98 . ?
C4 H4B 0.98 . ?
C4 H4C 0.98 . ?
C5 C6 1.391(5) . ?
C5 C10 1.397(5) . ?
C5 P1 1.847(4) . ?
C6 C7 1.378(5) . ?
C6 H6 0.95 . ?
C7 C8 1.372(6) . ?
C7 H7 0.95 . ?
C8 C9 1.373(6) . ?
C8 H8 0.95 . ?
C9 C10 1.386(6) . ?
C9 H9 0.95 . ?
C10 H10 0.95 . ?
C11 C13A 1.178(17) . ?
C11 C13 1.499(11) . ?
C11 C12 1.509(10) . ?
C11 C14 1.571(12) . ?
C11 C14A 1.58(2) . ?
C11 C12A 1.866(16) . ?
C11 P2 1.916(6) . ?
C12 H12A 0.98 . ?
C12 H12B 0.98 . ?
C12 H12C 0.98 . ?
C13 H13A 0.98 . ?
C13 H13B 0.98 . ?
C13 H13C 0.98 . ?
C14 H14A 0.98 . ?
C14 H14B 0.98 . ?
C14 H14C 0.98 . ?
C11A C14A 1.45(3) . ?
C11A C12A 1.493(18) . ?
C11A C13A 1.560(19) . ?
C11A P2 1.959(15) . ?
C12A H22D 0.98 . ?
C12A H22E 0.98 . ?
C12A H22F 0.98 . ?
C13A H13D 0.98 . ?
C13A H13E 0.98 . ?
C13A H13F 0.98 . ?
C14A H14D 0.98 . ?
C14A H14E 0.98 . ?
C14A H14F 0.98 . ?
C15 C20 1.392(5) . ?
C15 C16 1.398(6) . ?
C15 P2 1.841(4) . ?
C16 C17 1.388(6) . ?
C16 H16 0.95 . ?
C17 C18 1.374(7) . ?
C17 H17 0.95 . ?
C18 C19 1.366(6) . ?
C18 H18 0.95 . ?
C19 C20 1.392(5) . ?
C19 H19 0.95 . ?
C20 H20 0.95 . ?
C21 C22 1.509(5) . ?
C21 C23 1.510(6) . ?
C21 C24 1.545(5) . ?
C21 P3 1.917(3) . ?
C22 H22A 0.98 . ?
C22 H22B 0.98 . ?
C22 H22C 0.98 . ?
C23 H23A 0.98 . ?
C23 H23B 0.98 . ?
C23 H23C 0.98 . ?
C24 H24A 0.98 . ?
C24 H24B 0.98 . ?
C24 H24C 0.98 . ?
C25 C30 1.388(5) . ?
C25 C26 1.399(5) . ?
C25 P3 1.837(3) . ?
C26 C27 1.391(5) . ?
C26 H26 0.95 . ?
C27 C28 1.377(6) . ?
C27 H27 0.95 . ?
C28 C29 1.372(6) . ?
C28 H28 0.95 . ?
C29 C30 1.395(5) . ?
C29 H29 0.95 . ?
C30 H30 0.95 . ?
C31 C32 1.505(5) . ?
C31 C34 1.512(5) . ?
C31 C33 1.530(6) . ?
C31 P4 1.905(4) . ?
C32 H32A 0.98 . ?
C32 H32B 0.98 . ?
C32 H32C 0.98 . ?
C33 H33A 0.98 . ?
C33 H33B 0.98 . ?
C33 H33C 0.98 . ?
C34 H34A 0.98 . ?
C34 H34B 0.98 . ?
C34 H34C 0.98 . ?
C35 C36 1.391(5) . ?
C35 C40 1.393(5) . ?
C35 P4 1.834(3) . ?
C36 C37 1.389(5) . ?
C36 H36 0.95 . ?
C37 C38 1.379(6) . ?
C37 H37 0.95 . ?
C38 C39 1.370(6) . ?
C38 H38 0.95 . ?
C39 C40 1.390(5) . ?
C39 H39 0.95 . ?
C40 H40 0.95 . ?
C41 C42 1.521(5) . ?
C41 C44 1.523(5) . ?
C41 C43 1.525(5) . ?
C41 P5 1.897(4) . ?
C42 H42A 0.98 . ?
C42 H42B 0.98 . ?
C42 H42C 0.98 . ?
C43 H43A 0.98 . ?
C43 H43B 0.98 . ?
C43 H43C 0.98 . ?
C44 H44A 0.98 . ?
C44 H44B 0.98 . ?
C44 H44C 0.98 . ?
C45 C50 1.391(6) . ?
C45 C46 1.394(6) . ?
C45 P5 1.846(4) . ?
C46 C47 1.391(6) . ?
C46 H46 0.95 . ?
C47 C48 1.363(7) . ?
C47 H47 0.95 . ?
C48 C49 1.369(7) . ?
C48 H48 0.95 . ?
C49 C50 1.384(6) . ?
C49 H49 0.95 . ?
C50 H50 0.95 . ?
C51 C53 1.525(6) . ?
C51 C52 1.526(6) . ?
C51 C54 1.537(5) . ?
C51 P6 1.893(4) . ?
C52 H52A 0.98 . ?
C52 H52B 0.98 . ?
C52 H52C 0.98 . ?
C53 H53A 0.98 . ?
C53 H53B 0.98 . ?
C53 H53C 0.98 . ?
C54 H54A 0.98 . ?
C54 H54B 0.98 . ?
C54 H54C 0.98 . ?
C55 C60 1.386(6) . ?
C55 C56 1.388(5) . ?
C55 P6 1.840(4) . ?
C56 C57 1.401(8) . ?
C56 H56 0.95 . ?
C57 C58 1.338(9) . ?
C57 H57 0.95 . ?
C58 C59 1.360(8) . ?
C58 H58 0.95 . ?
C59 C60 1.388(6) . ?
C59 H59 0.95 . ?
C60 H60 0.95 . ?
C61 C62 1.434(13) . ?
C61 C64A 1.435(16) . ?
C61 C63 1.496(15) . ?
C61 C63A 1.55(3) . ?
C61 C64 1.580(10) . ?
C61 C62A 1.65(2) . ?
C61 P7 1.910(4) . ?
C62 H62A 0.98 . ?
C62 H62B 0.98 . ?
C62 H62C 0.98 . ?
C63 H63A 0.98 . ?
C63 H63B 0.98 . ?
C63 H63C 0.98 . ?
C64 H64A 0.98 . ?
C64 H64B 0.98 . ?
C64 H64C 0.98 . ?
C62A H62D 0.98 . ?
C62A H62E 0.98 . ?
C62A H62F 0.98 . ?
C63A H63D 0.98 . ?
C63A H63E 0.98 . ?
C63A H63F 0.98 . ?
C64A H64D 0.98 . ?
C64A H64E 0.98 . ?
C64A H64F 0.98 . ?
C65 C70 1.392(5) . ?
C65 C66 1.394(5) . ?
C65 P7 1.838(4) . ?
C66 C67 1.386(5) . ?
C66 H66 0.95 . ?
C67 C68 1.386(6) . ?
C67 H67 0.95 . ?
C68 C69 1.376(7) . ?
C68 H68 0.95 . ?
C69 C70 1.379(5) . ?
C69 H69 0.95 . ?
C70 H70 0.95 . ?
C71 C74 1.518(5) . ?
C71 C72 1.522(5) . ?
C71 C73 1.529(4) . ?
C71 P8 1.905(3) . ?
C72 H72A 0.98 . ?
C72 H72B 0.98 . ?
C72 H72C 0.98 . ?
C73 H73A 0.98 . ?
C73 H73B 0.98 . ?
C73 H73C 0.98 . ?
C74 H74A 0.98 . ?
C74 H74B 0.98 . ?
C74 H74C 0.98 . ?
C75 C80 1.394(5) . ?
C75 C76 1.397(4) . ?
C75 P8 1.840(3) . ?
C76 C77 1.387(5) . ?
C76 H76 0.95 . ?
C77 C78 1.386(5) . ?
C77 H77 0.95 . ?
C78 C79 1.375(5) . ?
C78 H78 0.95 . ?
C79 C80 1.382(5) . ?
C79 H79 0.95 . ?
C80 H80 0.95 . ?
C81 C84 1.511(5) . ?
C81 C83 1.521(4) . ?
C81 C82 1.531(5) . ?
C81 P9 1.906(3) . ?
C82 H82A 0.98 . ?
C82 H82B 0.98 . ?
C82 H82C 0.98 . ?
C83 H83A 0.98 . ?
C83 H83B 0.98 . ?
C83 H83C 0.98 . ?
C84 H84A 0.98 . ?
C84 H84B 0.98 . ?
C84 H84C 0.98 . ?
C85 C86 1.391(5) . ?
C85 C90 1.400(4) . ?
C85 P9 1.840(3) . ?
C86 C87 1.389(5) . ?
C86 H86 0.95 . ?
C87 C88 1.383(5) . ?
C87 H87 0.95 . ?
C88 C89 1.381(6) . ?
C88 H88 0.95 . ?
C89 C90 1.384(5) . ?
C89 H89 0.95 . ?
C90 H90 0.95 . ?
C91 C93 1.518(5) . ?
C91 C94 1.525(5) . ?
C91 C92 1.533(4) . ?
C91 P10 1.901(3) . ?
C92 H92A 0.98 . ?
C92 H92B 0.98 . ?
C92 H92C 0.98 . ?
C93 H93A 0.98 . ?
C93 H93B 0.98 . ?
C93 H93C 0.98 . ?
C94 H94A 0.98 . ?
C94 H94B 0.98 . ?
C94 H94C 0.98 . ?
C95 C96 1.397(5) . ?
C95 C100 1.400(5) . ?
C95 P10 1.847(4) . ?
C96 C97 1.389(5) . ?
C96 H96 0.95 . ?
C97 C98 1.373(6) . ?
C97 H97 0.95 . ?
C98 C99 1.383(6) . ?
C98 H98 0.95 . ?
C99 C100 1.382(5) . ?
C99 H99 0.95 . ?
C100 H100 0.95 . ?
C101 O1 1.423(4) . ?
C101 H10A 0.98 . ?
C101 H10B 0.98 . ?
C101 H10C 0.98 . ?
C102 O1 1.416(4) . ?
C102 C103 1.497(5) . ?
C102 H10D 0.99 . ?
C102 H10E 0.99 . ?
C103 O2 1.420(4) . ?
C103 H10F 0.99 . ?
C103 H10G 0.99 . ?
C104 O2 1.428(4) . ?
C104 H10H 0.98 . ?
C104 H10I 0.98 . ?
C104 H10J 0.98 . ?
C105 O3 1.413(4) . ?
C105 H10K 0.98 . ?
C105 H10L 0.98 . ?
C105 H10M 0.98 . ?
C106 O3 1.419(4) . ?
C106 C107 1.500(5) . ?
C106 H10N 0.99 . ?
C106 H10O 0.99 . ?
C107 O4 1.418(4) . ?
C107 H10P 0.99 . ?
C107 H10Q 0.99 . ?
C108 O4 1.416(5) . ?
C108 H10R 0.98 . ?
C108 H10S 0.98 . ?
C108 H10T 0.98 . ?
C109 O5 1.411(6) . ?
C109 H10U 0.98 . ?
C109 H10V 0.98 . ?
C109 H10W 0.98 . ?
C110 O5 1.432(6) . ?
C110 C111 1.482(8) . ?
C110 H11A 0.99 . ?
C110 H11B 0.99 . ?
C111 O6 1.415(5) . ?
C111 H11C 0.99 . ?
C111 H11D 0.99 . ?
C112 O6 1.422(5) . ?
C112 H11E 0.98 . ?
C112 H11F 0.98 . ?
C112 H11G 0.98 . ?
C113 O7 1.414(6) . ?
C113 H11H 0.98 . ?
C113 H11I 0.98 . ?
C113 H11J 0.98 . ?
C114 O7 1.425(5) . ?
C114 C115 1.486(6) . ?
C114 H11K 0.99 . ?
C114 H11L 0.99 . ?
C115 O8 1.424(5) . ?
C115 H11M 0.99 . ?
C115 H11N 0.99 . ?
C116 O8 1.411(5) . ?
C116 H11O 0.98 . ?
C116 H11P 0.98 . ?
C116 H11Q 0.98 . ?
C117 O9 1.392(6) . ?
C117 H11R 0.98 . ?
C117 H11S 0.98 . ?
C117 H11T 0.98 . ?
C118 O9 1.440(7) . ?
C118 C119 1.473(9) . ?
C118 H11U 0.99 . ?
C118 H11V 0.99 . ?
C119 O10 1.425(6) . ?
C119 H11W 0.99 . ?
C119 H11$ 0.99 . ?
C120 O10 1.414(6) . ?
C120 H12D 0.98 . ?
C120 H12E 0.98 . ?
C120 H12F 0.98 . ?
C121 O11 1.434(7) . ?
C121 H12G 0.98 . ?
C121 H12H 0.98 . ?
C121 H12I 0.98 . ?
C122 O11 1.355(7) . ?
C122 C123 1.493(9) . ?
C122 H12J 0.99 . ?
C122 H12K 0.99 . ?
C123 O12 1.435(6) . ?
C123 H12L 0.99 . ?
C123 H12M 0.99 . ?
C124 O12 1.391(6) . ?
C124 H24E 0.98 . ?
C124 H24F 0.98 . ?
C124 H24G 0.98 . ?
Fe1 P4 2.3452(10) . ?
Fe1 P3 2.3550(9) . ?
Fe1 P1 2.3682(11) . ?
Fe1 Fe2 2.3682(7) . ?
Fe1 P2 2.3784(11) . ?
Fe2 P3 2.3231(9) . ?
Fe2 P2 2.3382(10) . ?
Fe2 P4 2.3560(10) . ?
Fe2 P5 2.3774(10) . ?
Fe3 P7 2.3275(9) . ?
Fe3 P8 2.3465(9) . ?
Fe3 P9 2.3542(9) . ?
Fe3 P6 2.3575(9) . ?
Fe3 Fe4 2.3703(6) . ?
Fe4 P9 2.3221(9) . ?
Fe4 P8 2.3333(9) . ?
Fe4 P10 2.3737(9) . ?
Fe4 P7 2.4233(9) . ?
Li1 O6 2.067(7) . ?
Li1 O3 2.116(6) . ?
Li1 O4 2.119(7) . ?
Li1 O5 2.120(7) . ?
Li1 O1 2.166(6) . ?
Li1 O2 2.202(7) . ?
Li2 O10 2.086(7) . ?
Li2 O7 2.118(6) . ?
Li2 O8 2.129(7) . ?
Li2 O9 2.139(7) . ?
Li2 O11 2.158(7) . ?
Li2 O12 2.169(7) . ?
O13 C125 1.418(2) . ?
O13 C126 1.419(2) . ?
O14 C128 1.418(2) . ?
O14 C127 1.418(2) . ?
C125 H12O 0.98 . ?
C125 H12P 0.98 . ?
C125 H12Q 0.98 . ?
C126 C127 1.421(2) . ?
C126 H12R 0.99 . ?
C126 H12S 0.99 . ?
C127 H12T 0.99 . ?
C127 H12U 0.99 . ?
C128 H12V 0.98 . ?
C128 H12W 0.98 . ?
C128 H12$ 0.98 . ?

loop_
_geom_torsion_atom_site_label_1
_geom_torsion_atom_site_label_2
_geom_torsion_atom_site_label_3
_geom_torsion_atom_site_label_4
_geom_torsion
_geom_torsion_site_symmetry_1
_geom_torsion_site_symmetry_2
_geom_torsion_site_symmetry_3
_geom_torsion_site_symmetry_4
_geom_torsion_publ_flag
C10 C5 C6 C7 -1.6(6) . . . . ?
P1 C5 C6 C7 174.7(3) . . . . ?
C5 C6 C7 C8 2.5(6) . . . . ?
C6 C7 C8 C9 -0.8(6) . . . . ?
C7 C8 C9 C10 -1.6(7) . . . . ?
C8 C9 C10 C5 2.5(7) . . . . ?
C6 C5 C10 C9 -0.9(6) . . . . ?
P1 C5 C10 C9 -177.0(3) . . . . ?
C14A C11A C12A C11 -128(5) . . . . ?
C13A C11A C12A C11 -15(3) . . . . ?
P2 C11A C12A C11 98(4) . . . . ?
C13A C11 C12A C11A 160(4) . . . . ?
C14A C11 C12A C11A 41(4) . . . . ?
P2 C11 C12A C11A -69(4) . . . . ?
C14A C11 C13A C11A 83(4) . . . . ?
C12A C11 C13A C11A -16(4) . . . . ?
P2 C11 C13A C11A -132(4) . . . . ?
C14A C11A C13A C11 -81(4) . . . . ?
C12A C11A C13A C11 159(5) . . . . ?
P2 C11A C13A C11 38(3) . . . . ?
C12A C11A C14A C11 146(3) . . . . ?
C13A C11A C14A C11 31(2) . . . . ?
P2 C11A C14A C11 -79(2) . . . . ?
C13A C11 C14A C11A -131(3) . . . . ?
C12A C11 C14A C11A -24(2) . . . . ?
P2 C11 C14A C11A 78(3) . . . . ?
C20 C15 C16 C17 0.0(6) . . . . ?
P2 C15 C16 C17 179.3(3) . . . . ?
C15 C16 C17 C18 0.5(6) . . . . ?
C16 C17 C18 C19 -1.1(6) . . . . ?
C17 C18 C19 C20 1.3(6) . . . . ?
C16 C15 C20 C19 0.2(5) . . . . ?
P2 C15 C20 C19 -179.2(3) . . . . ?
C18 C19 C20 C15 -0.8(6) . . . . ?
C30 C25 C26 C27 -1.0(5) . . . . ?
P3 C25 C26 C27 175.8(3) . . . . ?
C25 C26 C27 C28 -0.4(5) . . . . ?
C26 C27 C28 C29 1.6(5) . . . . ?
C27 C28 C29 C30 -1.5(5) . . . . ?
C26 C25 C30 C29 1.2(5) . . . . ?
P3 C25 C30 C29 -175.6(3) . . . . ?
C28 C29 C30 C25 0.0(5) . . . . ?
C40 C35 C36 C37 -2.0(6) . . . . ?
P4 C35 C36 C37 179.3(3) . . . . ?
C35 C36 C37 C38 1.8(7) . . . . ?
C36 C37 C38 C39 -0.5(7) . . . . ?
C37 C38 C39 C40 -0.4(7) . . . . ?
C38 C39 C40 C35 0.2(7) . . . . ?
C36 C35 C40 C39 1.1(6) . . . . ?
P4 C35 C40 C39 179.7(3) . . . . ?
C50 C45 C46 C47 2.6(6) . . . . ?
P5 C45 C46 C47 -174.3(4) . . . . ?
C45 C46 C47 C48 -1.5(8) . . . . ?
C46 C47 C48 C49 -0.4(8) . . . . ?
C47 C48 C49 C50 1.0(7) . . . . ?
C48 C49 C50 C45 0.2(7) . . . . ?
C46 C45 C50 C49 -1.9(6) . . . . ?
P5 C45 C50 C49 174.8(3) . . . . ?
C60 C55 C56 C57 1.2(6) . . . . ?
P6 C55 C56 C57 177.1(4) . . . . ?
C55 C56 C57 C58 2.9(8) . . . . ?
C56 C57 C58 C59 -5.8(9) . . . . ?
C57 C58 C59 C60 4.9(9) . . . . ?
C56 C55 C60 C59 -2.2(7) . . . . ?
P6 C55 C60 C59 -177.9(4) . . . . ?
C58 C59 C60 C55 -0.8(9) . . . . ?
C70 C65 C66 C67 -2.4(5) . . . . ?
P7 C65 C66 C67 177.3(3) . . . . ?
C65 C66 C67 C68 -0.7(6) . . . . ?
C66 C67 C68 C69 2.5(6) . . . . ?
C67 C68 C69 C70 -1.2(6) . . . . ?
C68 C69 C70 C65 -2.1(5) . . . . ?
C66 C65 C70 C69 3.8(5) . . . . ?
P7 C65 C70 C69 -175.9(3) . . . . ?
C80 C75 C76 C77 1.3(5) . . . . ?
P8 C75 C76 C77 -177.8(3) . . . . ?
C75 C76 C77 C78 -1.6(6) . . . . ?
C76 C77 C78 C79 0.3(6) . . . . ?
C77 C78 C79 C80 1.3(6) . . . . ?
C78 C79 C80 C75 -1.5(5) . . . . ?
C76 C75 C80 C79 0.2(5) . . . . ?
P8 C75 C80 C79 179.3(3) . . . . ?
C90 C85 C86 C87 1.8(5) . . . . ?
P9 C85 C86 C87 -178.4(3) . . . . ?
C85 C86 C87 C88 -1.5(5) . . . . ?
C86 C87 C88 C89 0.1(6) . . . . ?
C87 C88 C89 C90 0.8(6) . . . . ?
C88 C89 C90 C85 -0.4(6) . . . . ?
C86 C85 C90 C89 -0.9(5) . . . . ?
P9 C85 C90 C89 179.4(3) . . . . ?
C100 C95 C96 C97 -0.7(5) . . . . ?
P10 C95 C96 C97 177.7(3) . . . . ?
C95 C96 C97 C98 -1.0(6) . . . . ?
C96 C97 C98 C99 1.8(5) . . . . ?
C97 C98 C99 C100 -0.9(5) . . . . ?
C98 C99 C100 C95 -0.9(5) . . . . ?
C96 C95 C100 C99 1.7(5) . . . . ?
P10 C95 C100 C99 -176.6(3) . . . . ?
O1 C102 C103 O2 -52.2(4) . . . . ?
O3 C106 C107 O4 56.5(4) . . . . ?
O5 C110 C111 O6 53.7(4) . . . . ?
O7 C114 C115 O8 -53.7(5) . . . . ?
O9 C118 C119 O10 -53.5(6) . . . . ?
O11 C122 C123 O12 44.2(7) . . . . ?
C103 C102 O1 C101 -169.2(3) . . . . ?
C103 C102 O1 Li1 44.0(4) . . . . ?
C102 C103 O2 C104 -173.3(3) . . . . ?
C102 C103 O2 Li1 36.6(4) . . . . ?
C107 C106 O3 C105 173.0(3) . . . . ?
C107 C106 O3 Li1 -35.7(4) . . . . ?
C106 C107 O4 C108 164.8(3) . . . . ?
C106 C107 O4 Li1 -48.6(4) . . . . ?
C111 C110 O5 C109 173.5(3) . . . . ?
C111 C110 O5 Li1 -31.4(4) . . . . ?
C110 C111 O6 C112 172.7(3) . . . . ?
C110 C111 O6 Li1 -50.1(4) . . . . ?
C115 C114 O7 C113 -175.4(5) . . . . ?
C115 C114 O7 Li2 30.9(5) . . . . ?
C114 C115 O8 C116 -171.9(4) . . . . ?
C114 C115 O8 Li2 50.3(5) . . . . ?
C119 C118 O9 C117 -168.0(4) . . . . ?
C119 C118 O9 Li2 54.3(5) . . . . ?
C118 C119 O10 C120 174.5(4) . . . . ?
C118 C119 O10 Li2 25.2(6) . . . . ?
C123 C122 O11 C121 177.2(6) . . . . ?
C123 C122 O11 Li2 -32.4(7) . . . . ?
C122 C123 O12 C124 166.7(5) . . . . ?
C122 C123 O12 Li2 -35.8(6) . . . . ?
C125 O13 C126 C127 170.7(15) . . . . ?
C128 O14 C127 C126 -178.5(14) . . . . ?
O13 C126 C127 O14 -173.2(19) . . . . ?
C6 C5 P1 C1 116.6(3) . . . . ?
C10 C5 P1 C1 -67.4(4) . . . . ?
C6 C5 P1 Fe1 -123.2(3) . . . . ?
C10 C5 P1 Fe1 52.8(3) . . . . ?
C20 C15 P2 C11 -102.9(4) . . . . ?
C16 C15 P2 C11 77.8(4) . . . . ?
C20 C15 P2 C11A -89.1(5) . . . . ?
C16 C15 P2 C11A 91.6(5) . . . . ?
C20 C15 P2 Fe2 112.4(3) . . . . ?
C16 C15 P2 Fe2 -66.9(3) . . . . ?
C20 C15 P2 Fe1 43.8(3) . . . . ?
C16 C15 P2 Fe1 -135.5(3) . . . . ?
C30 C25 P3 C21 96.0(3) . . . . ?
C26 C25 P3 C21 -80.7(3) . . . . ?
C30 C25 P3 Fe2 -53.6(3) . . . . ?
C26 C25 P3 Fe2 129.8(2) . . . . ?
C30 C25 P3 Fe1 -124.0(2) . . . . ?
C26 C25 P3 Fe1 59.3(3) . . . . ?
C36 C35 P4 C31 87.3(3) . . . . ?
C40 C35 P4 C31 -91.3(3) . . . . ?
C36 C35 P4 Fe1 -118.2(3) . . . . ?
C40 C35 P4 Fe1 63.2(3) . . . . ?
C36 C35 P4 Fe2 -48.5(4) . . . . ?
C40 C35 P4 Fe2 132.9(3) . . . . ?
C50 C45 P5 C41 65.1(3) . . . . ?
C46 C45 P5 C41 -118.2(3) . . . . ?
C50 C45 P5 Fe2 -50.1(3) . . . . ?
C46 C45 P5 Fe2 126.6(3) . . . . ?
C42 C41 P5 C45 -72.8(3) . . . . ?
C44 C41 P5 C45 51.1(3) . . . . ?
C43 C41 P5 C45 168.0(3) . . . . ?
C42 C41 P5 Fe2 36.7(3) . . . . ?
C44 C41 P5 Fe2 160.6(2) . . . . ?
C43 C41 P5 Fe2 -82.5(3) . . . . ?
C60 C55 P6 C51 -75.6(4) . . . . ?
C56 C55 P6 C51 108.8(3) . . . . ?
C60 C55 P6 Fe3 42.0(4) . . . . ?
C56 C55 P6 Fe3 -133.6(3) . . . . ?
C53 C51 P6 C55 179.7(3) . . . . ?
C52 C51 P6 C55 58.0(3) . . . . ?
C54 C51 P6 C55 -63.7(3) . . . . ?
C53 C51 P6 Fe3 69.0(3) . . . . ?
C52 C51 P6 Fe3 -52.7(3) . . . . ?
C54 C51 P6 Fe3 -174.4(3) . . . . ?
C70 C65 P7 C61 -92.7(3) . . . . ?
C66 C65 P7 C61 87.6(3) . . . . ?
C70 C65 P7 Fe3 112.3(3) . . . . ?
C66 C65 P7 Fe3 -67.4(3) . . . . ?
C70 C65 P7 Fe4 44.2(3) . . . . ?
C66 C65 P7 Fe4 -135.5(3) . . . . ?
C80 C75 P8 C71 71.8(3) . . . . ?
C76 C75 P8 C71 -109.1(3) . . . . ?
C80 C75 P8 Fe4 -142.4(3) . . . . ?
C76 C75 P8 Fe4 36.6(3) . . . . ?
C80 C75 P8 Fe3 -72.8(3) . . . . ?
C76 C75 P8 Fe3 106.2(3) . . . . ?
C86 C85 P9 C81 -92.8(3) . . . . ?
C90 C85 P9 C81 86.9(3) . . . . ?
C86 C85 P9 Fe4 55.7(3) . . . . ?
C90 C85 P9 Fe4 -124.6(2) . . . . ?
C86 C85 P9 Fe3 125.7(2) . . . . ?
C90 C85 P9 Fe3 -54.6(3) . . . . ?
C96 C95 P10 C91 -105.1(3) . . . . ?
C100 C95 P10 C91 73.2(3) . . . . ?
C96 C95 P10 Fe4 132.9(2) . . . . ?
C100 C95 P10 Fe4 -48.9(3) . . . . ?
